data_7022971
loop_
_publ_author_name
'Knott, Stanley A.'
'Templeton, Jeffrey N.'
'Durham, Jessica L.'
'Howard, Angela M.'
'McDonald, Robert'
'Szczepura, Lisa F.'

_publ_section_title
;
 Azide alkyne cycloaddition facilitated by hexanuclear rhenium
 chalcogenide cluster complexes.
;
_journal_issue 22
_journal_name_full 'Dalton transactions (Cambridge, England : 2003)'
_journal_page_first 8132
_journal_page_last 8139
_journal_paper_doi 10.1039/c3dt50436k
_journal_volume 42
_journal_year 2013
_chemical_formula_moiety 'C36 H81 N3 O4 P5 Re6 Se8, B F4'
_chemical_formula_sum 'C36 H81 B F4 N3 O4 P5 Re6 Se8'
_chemical_formula_weight 2610.58
_chemical_name_systematic
;
?
;
_space_group_IT_number 2
_symmetry_cell_setting triclinic
_symmetry_space_group_name_Hall '-P 1'
_symmetry_space_group_name_H-M 'P -1'
_atom_sites_solution_hydrogens geom
_atom_sites_solution_primary direct
_atom_sites_solution_secondary difmap
_audit_creation_method SHELXL-97
_cell_angle_alpha 98.7794(6)
_cell_angle_beta 101.8551(5)
_cell_angle_gamma 103.6671(6)
_cell_formula_units_Z 2
_cell_length_a 12.0855(6)
_cell_length_b 12.1341(6)
_cell_length_c 22.7645(11)
_cell_measurement_reflns_used 9630
_cell_measurement_temperature 173(2)
_cell_measurement_theta_max 27.58
_cell_measurement_theta_min 2.24
_cell_volume 3102.8(3)
_computing_cell_refinement 'Bruker SAINT'
_computing_data_collection 'Bruker APEX2'
_computing_data_reduction 'Bruker SAINT'
_computing_molecular_graphics 'Bruker SHELXTL'
_computing_publication_material 'Bruker SHELXTL'
_computing_structure_refinement 'SHELXL-97 (Sheldrick, 2008)'
_computing_structure_solution 'DIRDIF-2008 (Beurskens et al., 2008)'
_diffrn_ambient_temperature 173(2)
_diffrn_measured_fraction_theta_full 0.982
_diffrn_measured_fraction_theta_max 0.982
_diffrn_measurement_device_type 'Bruker APEX-II CCD'
_diffrn_measurement_method '\w scans'
_diffrn_radiation_monochromator graphite
_diffrn_radiation_source 'fine-focus sealed tube'
_diffrn_radiation_type MoK\a
_diffrn_radiation_wavelength 0.71073
_diffrn_reflns_av_R_equivalents 0.0156
_diffrn_reflns_av_sigmaI/netI 0.0236
_diffrn_reflns_limit_h_max 15
_diffrn_reflns_limit_h_min -15
_diffrn_reflns_limit_k_max 15
_diffrn_reflns_limit_k_min -15
_diffrn_reflns_limit_l_max 29
_diffrn_reflns_limit_l_min -29
_diffrn_reflns_number 27686
_diffrn_reflns_theta_full 27.71
_diffrn_reflns_theta_max 27.71
_diffrn_reflns_theta_min 1.77
_diffrn_standards_number 0
_exptl_absorpt_coefficient_mu 16.527
_exptl_absorpt_correction_T_max 0.1549
_exptl_absorpt_correction_T_min 0.0524
_exptl_absorpt_correction_type integration
_exptl_absorpt_process_details 'SADABS (Sheldrick, 2008)'
_exptl_crystal_colour orange
_exptl_crystal_density_diffrn 2.794
_exptl_crystal_density_method 'not measured'
_exptl_crystal_description prism
_exptl_crystal_F_000 2376
_exptl_crystal_size_max 0.44
_exptl_crystal_size_mid 0.39
_exptl_crystal_size_min 0.18
_refine_diff_density_max 1.779
_refine_diff_density_min -1.607
_refine_diff_density_rms 0.184
_refine_ls_extinction_method none
_refine_ls_goodness_of_fit_ref 1.031
_refine_ls_hydrogen_treatment constr
_refine_ls_matrix_type full
_refine_ls_number_parameters 564
_refine_ls_number_reflns 14287
_refine_ls_number_restraints 21
_refine_ls_restrained_S_all 1.031
_refine_ls_R_factor_all 0.0412
_refine_ls_R_factor_gt 0.0285
_refine_ls_shift/su_max 0.001
_refine_ls_shift/su_mean 0.000
_refine_ls_structure_factor_coef Fsqd
_refine_ls_weighting_details 'calc w=1/[\s^2^(Fo^2^)+(0.0330P)^2^+9.3732P] where P=(Fo^2^+2Fc^2^)/3'
_refine_ls_weighting_scheme calc
_refine_ls_wR_factor_gt 0.0723
_refine_ls_wR_factor_ref 0.0776
_reflns_number_gt 10875
_reflns_number_total 14287
_reflns_threshold_expression I>2\s(I)
_cod_data_source_file c3dt50436k.txt
_cod_data_source_block isu1103
_cod_depositor_comments
;
The following automatic conversions were performed:

'_symmetry_cell_setting' value 'Triclinic' changed to 'triclinic'
according to /home/saulius/struct/CIF-dictionaries/cif_core.dic
dictionary named 'cif_core.dic' version 2.4.2 from 2011-04-26.

Automatic conversion script
Id: cif_fix_values 1891 2012-01-12 08:04:46Z andrius 
;
_cod_database_code 7022971

loop_
_symmetry_equiv_pos_as_xyz
'x, y, z'
'-x, -y, -z'

loop_
_atom_site_label
_atom_site_type_symbol
_atom_site_fract_x
_atom_site_fract_y
_atom_site_fract_z
_atom_site_U_iso_or_equiv
_atom_site_adp_type
_atom_site_occupancy
_atom_site_symmetry_multiplicity
_atom_site_calc_flag
_atom_site_refinement_flags
_atom_site_disorder_assembly
_atom_site_disorder_group
Re1 Re 0.126781(18) 0.151931(18) 0.322939(10) 0.02743(5) Uani 1 1 d . A .
Re2 Re -0.062800(18) 0.228736(18) 0.305956(10) 0.02767(5) Uani 1 1 d . A .
Re3 Re -0.068574(19) 0.026676(18) 0.240572(10) 0.02941(6) Uani 1 1 d . A .
Re4 Re 0.115475(19) 0.12846(2) 0.203739(10) 0.03011(6) Uani 1 1 d . A .
Re5 Re 0.123094(18) 0.330282(19) 0.269772(10) 0.02809(5) Uani 1 1 d . A .
Re6 Re -0.072363(19) 0.20622(2) 0.188546(10) 0.03072(6) Uani 1 1 d . . .
Se1 Se -0.05540(5) 0.05617(5) 0.35366(3) 0.03244(12) Uani 1 1 d . . .
Se2 Se 0.11607(5) -0.03862(5) 0.25690(3) 0.03525(13) Uani 1 1 d . . .
Se3 Se 0.29743(5) 0.24864(5) 0.28382(3) 0.03201(12) Uani 1 1 d . . .
Se4 Se 0.12711(5) 0.34540(5) 0.38199(3) 0.03110(12) Uani 1 1 d . . .
Se5 Se -0.24339(5) 0.10616(5) 0.22564(3) 0.03360(12) Uani 1 1 d . A .
Se6 Se -0.07568(5) 0.01372(5) 0.12801(3) 0.03773(13) Uani 1 1 d . A .
Se7 Se 0.10644(5) 0.30097(5) 0.15626(3) 0.03732(13) Uani 1 1 d . A .
Se8 Se -0.06017(5) 0.39808(5) 0.25390(3) 0.03492(13) Uani 1 1 d . A .
P1 P 0.25978(13) 0.12149(13) 0.41429(7) 0.0344(3) Uani 1 1 d . . .
P2 P -0.18712(13) 0.29894(13) 0.36855(7) 0.0355(3) Uani 1 1 d . . .
P3 P -0.19234(15) -0.17690(13) 0.21973(8) 0.0416(4) Uani 1 1 d . . .
P4 P 0.23466(15) 0.06266(16) 0.13596(8) 0.0450(4) Uani 1 1 d . . .
P5 P 0.24758(15) 0.53119(14) 0.28503(8) 0.0416(4) Uani 1 1 d . . .
O1A O -0.2859(11) 0.3443(11) -0.0665(6) 0.053(3) Uiso 0.50 1 d P A 1
O2A O -0.1702(10) 0.4858(9) 0.0106(5) 0.058(3) Uiso 0.50 1 d P A 1
O3A O -0.5131(12) 0.2220(12) -0.0283(6) 0.095(4) Uiso 0.50 1 d P A 1
O4A O -0.5007(9) 0.0540(8) -0.0050(4) 0.054(2) Uiso 0.50 1 d P A 1
O1B O -0.3209(13) 0.3430(13) -0.0602(7) 0.071(4) Uiso 0.50 1 d P A 2
O2B O -0.1378(9) 0.4544(9) -0.0043(5) 0.051(2) Uiso 0.50 1 d P A 2
O3B O -0.4982(13) 0.3521(12) 0.1026(6) 0.094(4) Uiso 0.50 1 d P A 2
O4B O -0.4308(11) 0.4304(11) 0.0296(6) 0.082(3) Uiso 0.50 1 d P A 2
N1A N -0.1537(10) 0.3209(11) 0.0798(5) 0.035(3) Uiso 0.50 1 d P A 1
N2A N -0.1867(12) 0.2323(11) 0.1074(6) 0.034(3) Uiso 0.50 1 d P A 1
N3A N -0.2953(8) 0.1636(8) 0.0810(4) 0.035(2) Uiso 0.50 1 d P A 1
N1B N -0.1568(10) 0.2853(11) 0.0693(6) 0.036(3) Uiso 0.50 1 d P A 2
N2B N -0.1876(12) 0.2543(11) 0.1193(6) 0.034(3) Uiso 0.50 1 d P A 2
N3B N -0.2862(10) 0.2789(9) 0.1261(5) 0.047(3) Uiso 0.50 1 d P A 2
C1A C -0.2462(19) 0.3074(17) 0.0363(8) 0.036(6) Uiso 0.50 1 d PD A 1
C2A C -0.3339(10) 0.2137(10) 0.0356(5) 0.035(2) Uiso 0.50 1 d P A 1
C3A C -0.2460(19) 0.3816(17) -0.0093(8) 0.040(2) Uiso 0.50 1 d PD A 1
C4A C -0.1490(16) 0.5617(15) -0.0321(8) 0.071(5) Uiso 0.50 1 d P A 1
H4AA H -0.0971 0.6377 -0.0094 0.085 Uiso 0.50 1 calc PR A 1
H4BA H -0.2240 0.5710 -0.0540 0.085 Uiso 0.50 1 calc PR A 1
H4CA H -0.1117 0.5275 -0.0618 0.085 Uiso 0.50 1 calc PR A 1
C5A C -0.4533(12) 0.1624(12) -0.0029(6) 0.049(3) Uiso 0.50 1 d P A 1
C6A C -0.6150(12) -0.0039(13) -0.0433(7) 0.056(4) Uiso 0.50 1 d P A 1
H6AA H -0.6368 -0.0849 -0.0390 0.067 Uiso 0.50 1 calc PR A 1
H6BA H -0.6153 -0.0015 -0.0861 0.067 Uiso 0.50 1 calc PR A 1
H6CA H -0.6719 0.0347 -0.0310 0.067 Uiso 0.50 1 calc PR A 1
C1B C -0.243(2) 0.3284(18) 0.0409(8) 0.040(6) Uiso 0.50 1 d PD A 2
C2B C -0.3223(12) 0.3256(11) 0.0776(6) 0.046(3) Uiso 0.50 1 d P A 2
C3B C -0.2326(19) 0.3731(17) -0.0152(9) 0.040(2) Uiso 0.50 1 d PD A 2
C4B C -0.1251(16) 0.5047(16) -0.0565(8) 0.076(5) Uiso 0.50 1 d P A 2
H4AB H -0.0473 0.5605 -0.0471 0.091 Uiso 0.50 1 calc PR A 2
H4BB H -0.1861 0.5446 -0.0662 0.091 Uiso 0.50 1 calc PR A 2
H4CB H -0.1332 0.4434 -0.0918 0.091 Uiso 0.50 1 calc PR A 2
C5B C -0.4320(15) 0.3679(14) 0.0721(8) 0.063(4) Uiso 0.50 1 d P A 2
C6B C -0.5333(16) 0.4773(17) 0.0163(9) 0.081(5) Uiso 0.50 1 d P A 2
H6AB H -0.5263 0.5220 -0.0158 0.097 Uiso 0.50 1 calc PR A 2
H6BB H -0.5359 0.5278 0.0536 0.097 Uiso 0.50 1 calc PR A 2
H6CB H -0.6056 0.4131 0.0022 0.097 Uiso 0.50 1 calc PR A 2
C11 C 0.4156(6) 0.1988(6) 0.4286(3) 0.0543(18) Uani 1 1 d . A .
H11A H 0.4612 0.1717 0.4620 0.065 Uiso 1 1 calc R . .
H11B H 0.4424 0.1782 0.3912 0.065 Uiso 1 1 calc R . .
C12 C 0.4428(7) 0.3302(6) 0.4462(4) 0.065(2) Uani 1 1 d . . .
H12A H 0.5275 0.3650 0.4531 0.078 Uiso 1 1 calc R A .
H12B H 0.4187 0.3519 0.4839 0.078 Uiso 1 1 calc R . .
H12C H 0.3999 0.3583 0.4130 0.078 Uiso 1 1 calc R . .
C13 C 0.2584(6) -0.0307(6) 0.4097(3) 0.0477(16) Uani 1 1 d . A .
H13A H 0.1768 -0.0766 0.4057 0.057 Uiso 1 1 calc R . .
H13B H 0.2806 -0.0579 0.3716 0.057 Uiso 1 1 calc R . .
C14 C 0.3388(7) -0.0574(7) 0.4634(4) 0.061(2) Uani 1 1 d . . .
H14A H 0.3311 -0.1409 0.4561 0.074 Uiso 1 1 calc R A .
H14B H 0.3164 -0.0336 0.5014 0.074 Uiso 1 1 calc R . .
H14C H 0.4206 -0.0148 0.4672 0.074 Uiso 1 1 calc R . .
C15 C 0.2326(7) 0.1675(7) 0.4893(3) 0.059(2) Uani 1 1 d . A .
H15A H 0.3063 0.1798 0.5212 0.071 Uiso 1 1 calc R . .
H15B H 0.2157 0.2436 0.4905 0.071 Uiso 1 1 calc R . .
C16 C 0.1374(8) 0.0901(8) 0.5069(4) 0.074(2) Uani 1 1 d . . .
H16A H 0.1327 0.1244 0.5478 0.089 Uiso 1 1 calc R A .
H16B H 0.1534 0.0147 0.5073 0.089 Uiso 1 1 calc R . .
H16C H 0.0626 0.0795 0.4771 0.089 Uiso 1 1 calc R . .
C21 C -0.2022(6) 0.2321(5) 0.4343(3) 0.0444(15) Uani 1 1 d . A .
H21A H -0.2631 0.2572 0.4517 0.053 Uiso 1 1 calc R . .
H21B H -0.2307 0.1468 0.4194 0.053 Uiso 1 1 calc R . .
C22 C -0.0900(7) 0.2603(7) 0.4855(3) 0.0606(19) Uani 1 1 d . . .
H22A H -0.1064 0.2210 0.5185 0.073 Uiso 1 1 calc R A .
H22B H -0.0620 0.3444 0.5016 0.073 Uiso 1 1 calc R . .
H22C H -0.0296 0.2338 0.4692 0.073 Uiso 1 1 calc R . .
C23 C -0.1315(6) 0.4550(5) 0.4019(3) 0.0465(16) Uani 1 1 d . A .
H23A H -0.0515 0.4703 0.4288 0.056 Uiso 1 1 calc R . .
H23B H -0.1239 0.4967 0.3681 0.056 Uiso 1 1 calc R . .
C24 C -0.2061(7) 0.5065(6) 0.4392(4) 0.066(2) Uani 1 1 d . . .
H24A H -0.1688 0.5898 0.4549 0.080 Uiso 1 1 calc R A .
H24B H -0.2124 0.4680 0.4737 0.080 Uiso 1 1 calc R . .
H24C H -0.2848 0.4947 0.4129 0.080 Uiso 1 1 calc R . .
C25 C -0.3406(5) 0.2781(6) 0.3287(3) 0.0468(16) Uani 1 1 d . A .
H25A H -0.3771 0.1942 0.3114 0.056 Uiso 1 1 calc R . .
H25B H -0.3825 0.3025 0.3592 0.056 Uiso 1 1 calc R . .
C26 C -0.3592(6) 0.3433(6) 0.2773(4) 0.0572(19) Uani 1 1 d . . .
H26A H -0.4436 0.3269 0.2588 0.069 Uiso 1 1 calc R A .
H26B H -0.3203 0.3182 0.2460 0.069 Uiso 1 1 calc R . .
H26C H -0.3256 0.4268 0.2939 0.069 Uiso 1 1 calc R . .
C31 C -0.2070(7) -0.2378(6) 0.2875(4) 0.0588(19) Uani 1 1 d . A .
H31A H -0.2345 -0.1851 0.3152 0.071 Uiso 1 1 calc R . .
H31B H -0.2684 -0.3131 0.2742 0.071 Uiso 1 1 calc R . .
C32 C -0.0944(8) -0.2568(7) 0.3239(4) 0.074(3) Uani 1 1 d . . .
H32A H -0.1101 -0.2891 0.3592 0.089 Uiso 1 1 calc R A .
H32B H -0.0333 -0.1826 0.3383 0.089 Uiso 1 1 calc R . .
H32C H -0.0675 -0.3110 0.2975 0.089 Uiso 1 1 calc R . .
C33A C -0.1367(14) -0.2766(14) 0.1706(8) 0.056(4) Uiso 0.65 1 d P A 1
H33A H -0.1366 -0.2513 0.1312 0.068 Uiso 0.65 1 calc PR A 1
H33B H -0.0544 -0.2708 0.1912 0.068 Uiso 0.65 1 calc PR A 1
C34A C -0.2113(10) -0.4072(10) 0.1566(6) 0.060(3) Uiso 0.65 1 d P A 1
H34A H -0.1773 -0.4551 0.1307 0.072 Uiso 0.65 1 calc PR A 1
H34B H -0.2926 -0.4143 0.1351 0.072 Uiso 0.65 1 calc PR A 1
H34C H -0.2105 -0.4336 0.1952 0.072 Uiso 0.65 1 calc PR A 1
C33B C -0.146(3) -0.292(3) 0.1827(13) 0.054(8) Uiso 0.35 1 d P A 2
H33C H -0.0613 -0.2808 0.2013 0.064 Uiso 0.35 1 calc PR A 2
H33D H -0.1906 -0.3666 0.1889 0.064 Uiso 0.35 1 calc PR A 2
C34B C -0.165(4) -0.295(4) 0.1110(19) 0.156(16) Uiso 0.35 1 d P A 2
H34D H -0.1378 -0.3579 0.0919 0.187 Uiso 0.35 1 calc PR A 2
H34E H -0.1211 -0.2208 0.1047 0.187 Uiso 0.35 1 calc PR A 2
H34F H -0.2493 -0.3085 0.0922 0.187 Uiso 0.35 1 calc PR A 2
C35A C -0.3484(13) -0.1982(14) 0.1847(6) 0.054(3) Uiso 0.65 1 d P A 1
H35A H -0.3936 -0.2771 0.1859 0.065 Uiso 0.65 1 calc PR A 1
H35B H -0.3779 -0.1414 0.2087 0.065 Uiso 0.65 1 calc PR A 1
C36A C -0.3692(12) -0.1825(12) 0.1148(6) 0.076(4) Uiso 0.65 1 d P A 1
H36A H -0.4531 -0.1933 0.0974 0.091 Uiso 0.65 1 calc PR A 1
H36B H -0.3422 -0.2402 0.0908 0.091 Uiso 0.65 1 calc PR A 1
H36C H -0.3247 -0.1044 0.1137 0.091 Uiso 0.65 1 calc PR A 1
C35B C -0.342(2) -0.207(2) 0.1691(13) 0.054(3) Uiso 0.35 1 d P A 2
H35C H -0.3730 -0.1398 0.1804 0.065 Uiso 0.35 1 calc PR A 2
H35D H -0.3349 -0.2099 0.1264 0.065 Uiso 0.35 1 calc PR A 2
C36B C -0.424(2) -0.307(2) 0.1703(12) 0.079(7) Uiso 0.35 1 d P A 2
H36D H -0.4994 -0.3135 0.1416 0.095 Uiso 0.35 1 calc PR A 2
H36E H -0.4355 -0.3039 0.2119 0.095 Uiso 0.35 1 calc PR A 2
H36F H -0.3965 -0.3745 0.1581 0.095 Uiso 0.35 1 calc PR A 2
C41A C 0.1599(13) -0.0447(12) 0.0685(7) 0.051(3) Uiso 0.50 1 d P A 1
H41A H 0.0966 -0.0184 0.0446 0.062 Uiso 0.50 1 calc PR A 1
H41B H 0.2157 -0.0533 0.0430 0.062 Uiso 0.50 1 calc PR A 1
C42A C 0.1044(15) -0.1662(13) 0.0817(8) 0.063(4) Uiso 0.50 1 d P A 1
H42A H 0.0639 -0.2214 0.0428 0.076 Uiso 0.50 1 calc PR A 1
H42B H 0.0480 -0.1588 0.1064 0.076 Uiso 0.50 1 calc PR A 1
H42C H 0.1667 -0.1941 0.1042 0.076 Uiso 0.50 1 calc PR A 1
C43A C 0.3199(15) 0.1822(14) 0.1048(8) 0.062(4) Uiso 0.50 1 d P A 1
H43A H 0.3499 0.2543 0.1370 0.075 Uiso 0.50 1 calc PR A 1
H43B H 0.3884 0.1603 0.0942 0.075 Uiso 0.50 1 calc PR A 1
C44A C 0.243(2) 0.205(2) 0.0471(11) 0.113(8) Uiso 0.50 1 d P A 1
H44A H 0.2898 0.2677 0.0325 0.135 Uiso 0.50 1 calc PR A 1
H44B H 0.1754 0.2277 0.0575 0.135 Uiso 0.50 1 calc PR A 1
H44C H 0.2146 0.1344 0.0147 0.135 Uiso 0.50 1 calc PR A 1
C45A C 0.3529(12) 0.0169(13) 0.1799(7) 0.047(3) Uiso 0.50 1 d P A 1
H45A H 0.4048 0.0847 0.2117 0.056 Uiso 0.50 1 calc PR A 1
H45B H 0.3178 -0.0419 0.2016 0.056 Uiso 0.50 1 calc PR A 1
C46A C 0.4294(14) -0.0340(14) 0.1435(7) 0.062(4) Uiso 0.50 1 d P A 1
H46A H 0.4900 -0.0554 0.1715 0.074 Uiso 0.50 1 calc PR A 1
H46B H 0.4670 0.0239 0.1228 0.074 Uiso 0.50 1 calc PR A 1
H46C H 0.3800 -0.1032 0.1128 0.074 Uiso 0.50 1 calc PR A 1
C41B C 0.1785(15) -0.0948(15) 0.0940(8) 0.066(4) Uiso 0.50 1 d P A 2
H41C H 0.2463 -0.1192 0.0841 0.079 Uiso 0.50 1 calc PR A 2
H41D H 0.1509 -0.1412 0.1231 0.079 Uiso 0.50 1 calc PR A 2
C42B C 0.0859(17) -0.1268(18) 0.0384(9) 0.086(6) Uiso 0.50 1 d P A 2
H42D H 0.0663 -0.2106 0.0223 0.104 Uiso 0.50 1 calc PR A 2
H42E H 0.1122 -0.0851 0.0079 0.104 Uiso 0.50 1 calc PR A 2
H42F H 0.0162 -0.1066 0.0471 0.104 Uiso 0.50 1 calc PR A 2
C43B C 0.2473(18) 0.1377(17) 0.0736(9) 0.078(5) Uiso 0.50 1 d P A 2
H43C H 0.1667 0.1333 0.0508 0.094 Uiso 0.50 1 calc PR A 2
H43D H 0.2874 0.2206 0.0920 0.094 Uiso 0.50 1 calc PR A 2
C44B C 0.312(2) 0.097(2) 0.0266(11) 0.114(8) Uiso 0.50 1 d P A 2
H44D H 0.3094 0.1443 -0.0048 0.137 Uiso 0.50 1 calc PR A 2
H44E H 0.2729 0.0154 0.0070 0.137 Uiso 0.50 1 calc PR A 2
H44F H 0.3936 0.1058 0.0474 0.137 Uiso 0.50 1 calc PR A 2
C45B C 0.3880(14) 0.0776(15) 0.1704(8) 0.064(4) Uiso 0.50 1 d P A 2
H45C H 0.4257 0.0541 0.1376 0.077 Uiso 0.50 1 calc PR A 2
H45D H 0.4279 0.1603 0.1893 0.077 Uiso 0.50 1 calc PR A 2
C46B C 0.4062(17) 0.0076(16) 0.2178(9) 0.081(5) Uiso 0.50 1 d P A 2
H46D H 0.4907 0.0198 0.2344 0.097 Uiso 0.50 1 calc PR A 2
H46E H 0.3690 -0.0748 0.1992 0.097 Uiso 0.50 1 calc PR A 2
H46F H 0.3710 0.0315 0.2510 0.097 Uiso 0.50 1 calc PR A 2
C51 C 0.3974(8) 0.5473(8) 0.2770(5) 0.082(3) Uani 1 1 d . A .
H51A H 0.4403 0.6309 0.2883 0.099 Uiso 1 1 calc R . .
H51B H 0.4375 0.5083 0.3064 0.099 Uiso 1 1 calc R . .
C52 C 0.4052(8) 0.4972(10) 0.2118(5) 0.097(3) Uani 1 1 d . . .
H52A H 0.4880 0.5093 0.2111 0.116 Uiso 1 1 calc R A .
H52B H 0.3676 0.5367 0.1823 0.116 Uiso 1 1 calc R . .
H52C H 0.3650 0.4140 0.2005 0.116 Uiso 1 1 calc R . .
C53 C 0.1783(9) 0.6077(8) 0.2286(6) 0.102(4) Uani 1 1 d . A .
H53A H 0.1536 0.5553 0.1876 0.123 Uiso 1 1 calc R . .
H53B H 0.1061 0.6194 0.2395 0.123 Uiso 1 1 calc R . .
C54 C 0.2481(11) 0.7183(10) 0.2234(7) 0.129(5) Uani 1 1 d . . .
H54A H 0.2018 0.7488 0.1925 0.155 Uiso 1 1 calc R A .
H54B H 0.3188 0.7085 0.2111 0.155 Uiso 1 1 calc R . .
H54C H 0.2711 0.7728 0.2632 0.155 Uiso 1 1 calc R . .
C55A C 0.2497(17) 0.6321(17) 0.3536(9) 0.064(3) Uiso 0.50 1 d P A 1
H55A H 0.2697 0.7125 0.3471 0.077 Uiso 0.50 1 calc PR A 1
H55B H 0.1709 0.6145 0.3621 0.077 Uiso 0.50 1 calc PR A 1
C56A C 0.3449(14) 0.6204(14) 0.4105(7) 0.064(4) Uiso 0.50 1 d P A 1
H56A H 0.3458 0.6742 0.4475 0.076 Uiso 0.50 1 calc PR A 1
H56B H 0.4228 0.6390 0.4022 0.076 Uiso 0.50 1 calc PR A 1
H56C H 0.3245 0.5407 0.4169 0.076 Uiso 0.50 1 calc PR A 1
C55B C 0.2848(16) 0.6167(17) 0.3621(9) 0.064(3) Uiso 0.50 1 d P A 2
H55C H 0.3158 0.5726 0.3916 0.077 Uiso 0.50 1 calc PR A 2
H55D H 0.3470 0.6889 0.3659 0.077 Uiso 0.50 1 calc PR A 2
C56B C 0.1739(15) 0.6479(15) 0.3779(8) 0.070(4) Uiso 0.50 1 d P A 2
H56D H 0.1960 0.6947 0.4197 0.084 Uiso 0.50 1 calc PR A 2
H56E H 0.1130 0.5764 0.3749 0.084 Uiso 0.50 1 calc PR A 2
H56F H 0.1436 0.6921 0.3489 0.084 Uiso 0.50 1 calc PR A 2
F1A F 0.4687(9) 0.1574(8) 0.7078(4) 0.1365(18) Uiso 0.65 1 d PD B 1
F2A F 0.4912(9) 0.1574(8) 0.6134(4) 0.1365(18) Uiso 0.65 1 d PD B 1
F3A F 0.4965(9) 0.0023(8) 0.6538(5) 0.1365(18) Uiso 0.65 1 d PD B 1
F4A F 0.3282(7) 0.0482(8) 0.6274(5) 0.1365(18) Uiso 0.65 1 d PD B 1
B1A B 0.4474(7) 0.0914(7) 0.6509(4) 0.067(3) Uiso 0.65 1 d PD B 1
F1B F 0.5557(12) 0.1343(15) 0.6803(8) 0.1365(18) Uiso 0.35 1 d PD C 2
F2B F 0.4062(16) 0.1495(14) 0.6109(8) 0.1365(18) Uiso 0.35 1 d PD C 2
F3B F 0.4482(16) -0.0199(12) 0.6082(8) 0.1365(18) Uiso 0.35 1 d PD C 2
F4B F 0.3726(15) 0.0468(15) 0.6819(8) 0.1365(18) Uiso 0.35 1 d PD C 2
B1B B 0.4458(11) 0.0780(11) 0.6455(6) 0.067(3) Uiso 0.35 1 d PD C 2

loop_
_atom_site_aniso_label
_atom_site_aniso_U_11
_atom_site_aniso_U_22
_atom_site_aniso_U_33
_atom_site_aniso_U_23
_atom_site_aniso_U_13
_atom_site_aniso_U_12
Re1 0.02754(11) 0.02884(11) 0.02751(11) 0.00697(8) 0.00712(8) 0.01003(8)
Re2 0.02640(11) 0.02624(11) 0.03259(11) 0.00672(8) 0.01065(9) 0.00836(8)
Re3 0.02804(11) 0.02846(11) 0.03168(12) 0.00414(9) 0.00679(9) 0.00973(9)
Re4 0.02678(11) 0.03803(12) 0.02680(11) 0.00513(9) 0.00648(9) 0.01271(9)
Re5 0.02556(11) 0.03104(11) 0.03040(11) 0.00993(9) 0.00887(9) 0.00925(8)
Re6 0.02573(11) 0.03684(12) 0.03137(12) 0.01005(9) 0.00573(9) 0.01144(9)
Se1 0.0352(3) 0.0292(3) 0.0349(3) 0.0092(2) 0.0125(2) 0.0080(2)
Se2 0.0357(3) 0.0345(3) 0.0372(3) 0.0044(2) 0.0068(2) 0.0169(2)
Se3 0.0262(3) 0.0402(3) 0.0311(3) 0.0081(2) 0.0074(2) 0.0115(2)
Se4 0.0324(3) 0.0292(3) 0.0314(3) 0.0055(2) 0.0100(2) 0.0068(2)
Se5 0.0258(3) 0.0335(3) 0.0412(3) 0.0062(2) 0.0082(2) 0.0090(2)
Se6 0.0329(3) 0.0466(3) 0.0300(3) 0.0009(2) 0.0038(2) 0.0122(3)
Se7 0.0333(3) 0.0504(4) 0.0331(3) 0.0167(3) 0.0105(2) 0.0137(3)
Se8 0.0312(3) 0.0329(3) 0.0468(3) 0.0149(3) 0.0130(3) 0.0135(2)
P1 0.0354(8) 0.0372(8) 0.0324(8) 0.0113(6) 0.0074(6) 0.0122(6)
P2 0.0328(8) 0.0307(7) 0.0448(9) 0.0036(6) 0.0194(7) 0.0069(6)
P3 0.0415(9) 0.0297(8) 0.0486(9) 0.0034(7) 0.0069(7) 0.0075(7)
P4 0.0367(9) 0.0621(11) 0.0373(9) 0.0010(8) 0.0117(7) 0.0193(8)
P5 0.0394(9) 0.0376(8) 0.0502(10) 0.0171(7) 0.0153(7) 0.0063(7)
C11 0.044(4) 0.065(5) 0.046(4) 0.016(3) -0.001(3) 0.009(3)
C12 0.055(5) 0.062(5) 0.058(5) 0.006(4) -0.002(4) -0.007(4)
C13 0.051(4) 0.049(4) 0.048(4) 0.017(3) 0.007(3) 0.023(3)
C14 0.061(5) 0.063(5) 0.065(5) 0.027(4) 0.008(4) 0.024(4)
C15 0.082(6) 0.066(5) 0.041(4) 0.014(3) 0.019(4) 0.035(4)
C16 0.079(6) 0.103(7) 0.059(5) 0.030(5) 0.033(5) 0.038(5)
C21 0.048(4) 0.037(3) 0.049(4) 0.005(3) 0.025(3) 0.006(3)
C22 0.066(5) 0.064(5) 0.050(4) 0.013(4) 0.019(4) 0.009(4)
C23 0.044(4) 0.029(3) 0.065(4) -0.001(3) 0.023(3) 0.006(3)
C24 0.063(5) 0.039(4) 0.091(6) -0.012(4) 0.037(4) 0.004(3)
C25 0.034(3) 0.046(4) 0.063(4) 0.005(3) 0.020(3) 0.014(3)
C26 0.037(4) 0.062(4) 0.077(5) 0.012(4) 0.011(3) 0.026(3)
C31 0.068(5) 0.037(4) 0.070(5) 0.013(3) 0.017(4) 0.011(3)
C32 0.117(8) 0.045(4) 0.058(5) 0.015(4) 0.007(5) 0.029(5)
C51 0.069(6) 0.064(5) 0.119(8) 0.023(5) 0.045(6) 0.008(4)
C52 0.071(6) 0.130(9) 0.106(8) 0.041(7) 0.049(6) 0.026(6)
C53 0.090(7) 0.066(6) 0.149(10) 0.056(7) 0.023(7) 0.002(5)
C54 0.127(10) 0.118(10) 0.186(14) 0.089(10) 0.073(10) 0.047(8)

loop_
_atom_type_symbol
_atom_type_description
_atom_type_scat_dispersion_real
_atom_type_scat_dispersion_imag
_atom_type_scat_source
C C 0.0033 0.0016 'International Tables Vol C Tables 4.2.6.8 and 6.1.1.4'
H H 0.0000 0.0000 'International Tables Vol C Tables 4.2.6.8 and 6.1.1.4'
B B 0.0013 0.0007 'International Tables Vol C Tables 4.2.6.8 and 6.1.1.4'
N N 0.0061 0.0033 'International Tables Vol C Tables 4.2.6.8 and 6.1.1.4'
O O 0.0106 0.0060 'International Tables Vol C Tables 4.2.6.8 and 6.1.1.4'
F F 0.0171 0.0103 'International Tables Vol C Tables 4.2.6.8 and 6.1.1.4'
P P 0.1023 0.0942 'International Tables Vol C Tables 4.2.6.8 and 6.1.1.4'
Se Se -0.0929 2.2259 'International Tables Vol C Tables 4.2.6.8 and 6.1.1.4'
Re Re -1.0185 7.2310 'International Tables Vol C Tables 4.2.6.8 and 6.1.1.4'

loop_
_geom_angle_atom_site_label_1
_geom_angle_atom_site_label_2
_geom_angle_atom_site_label_3
_geom_angle
P1 Re1 Se2 93.78(4)
P1 Re1 Se4 90.65(4)
Se2 Re1 Se4 175.57(2)
P1 Re1 Se3 92.25(4)
Se2 Re1 Se3 89.19(2)
Se4 Re1 Se3 90.629(19)
P1 Re1 Se1 92.64(4)
Se2 Re1 Se1 90.00(2)
Se4 Re1 Se1 89.807(19)
Se3 Re1 Se1 175.09(2)
P1 Re1 Re5 133.85(4)
Se2 Re1 Re5 117.914(17)
Se4 Re1 Re5 58.477(14)
Se3 Re1 Re5 58.288(14)
Se1 Re1 Re5 118.097(15)
P1 Re1 Re3 136.23(4)
Se2 Re1 Re3 58.216(15)
Se4 Re1 Re3 118.163(16)
Se3 Re1 Re3 117.628(16)
Se1 Re1 Re3 58.046(15)
Re5 Re1 Re3 89.909(10)
P1 Re1 Re2 134.21(4)
Se2 Re1 Re2 118.077(16)
Se4 Re1 Re2 58.292(14)
Se3 Re1 Re2 118.289(16)
Se1 Re1 Re2 58.079(14)
Re5 Re1 Re2 60.038(8)
Re3 Re1 Re2 59.883(9)
P1 Re1 Re4 136.21(4)
Se2 Re1 Re4 58.095(15)
Se4 Re1 Re4 118.273(15)
Se3 Re1 Re4 57.990(14)
Se1 Re1 Re4 117.667(16)
Re5 Re1 Re4 59.826(8)
Re3 Re1 Re4 59.644(9)
Re2 Re1 Re4 89.563(9)
P2 Re2 Se5 90.42(4)
P2 Re2 Se1 94.69(4)
Se5 Re2 Se1 89.38(2)
P2 Re2 Se4 93.73(4)
Se5 Re2 Se4 175.83(2)
Se1 Re2 Se4 89.989(19)
P2 Re2 Se8 89.36(4)
Se5 Re2 Se8 90.93(2)
Se1 Re2 Se8 175.93(2)
Se4 Re2 Se8 89.40(2)
P2 Re2 Re6 131.82(4)
Se5 Re2 Re6 58.516(15)
Se1 Re2 Re6 118.345(15)
Se4 Re2 Re6 118.393(15)
Se8 Re2 Re6 58.634(15)
P2 Re2 Re3 135.55(4)
Se5 Re2 Re3 58.060(14)
Se1 Re2 Re3 58.199(14)
Se4 Re2 Re3 118.284(15)
Se8 Re2 Re3 118.762(17)
Re6 Re2 Re3 60.157(9)
P2 Re2 Re5 134.44(4)
Se5 Re2 Re5 118.497(16)
Se1 Re2 Re5 118.188(16)
Se4 Re2 Re5 58.385(14)
Se8 Re2 Re5 58.233(14)
Re6 Re2 Re5 60.016(8)
Re3 Re2 Re5 89.862(9)
P2 Re2 Re1 138.02(4)
Se5 Re2 Re1 118.085(15)
Se1 Re2 Re1 58.401(14)
Se4 Re2 Re1 58.264(14)
Se8 Re2 Re1 118.037(15)
Re6 Re2 Re1 90.148(9)
Re3 Re2 Re1 60.033(8)
Re5 Re2 Re1 59.806(9)
P3 Re3 Se5 92.97(4)
P3 Re3 Se1 92.95(4)
Se5 Re3 Se1 89.60(2)
P3 Re3 Se2 91.10(4)
Se5 Re3 Se2 175.93(2)
Se1 Re3 Se2 90.29(2)
P3 Re3 Se6 91.34(4)
Se5 Re3 Se6 89.16(2)
Se1 Re3 Se6 175.59(2)
Se2 Re3 Se6 90.65(2)
P3 Re3 Re4 133.53(4)
Se5 Re3 Re4 118.309(16)
Se1 Re3 Re4 118.744(16)
Se2 Re3 Re4 58.361(15)
Se6 Re3 Re4 58.411(15)
P3 Re3 Re6 135.38(4)
Se5 Re3 Re6 58.356(14)
Se1 Re3 Re6 117.730(15)
Se2 Re3 Re6 118.283(16)
Se6 Re3 Re6 58.146(16)
Re4 Re3 Re6 59.956(9)
P3 Re3 Re2 136.40(4)
Se5 Re3 Re2 58.334(14)
Se1 Re3 Re2 58.273(14)
Se2 Re3 Re2 118.355(16)
Se6 Re3 Re2 117.611(17)
Re4 Re3 Re2 90.070(10)
Re6 Re3 Re2 59.468(9)
P3 Re3 Re1 134.82(4)
Se5 Re3 Re1 118.410(16)
Se1 Re3 Re1 58.443(14)
Se2 Re3 Re1 58.292(15)
Se6 Re3 Re1 118.701(16)
Re4 Re3 Re1 60.324(9)
Re6 Re3 Re1 89.780(10)
Re2 Re3 Re1 60.084(8)
P4 Re4 Se3 91.54(4)
P4 Re4 Se7 92.27(5)
Se3 Re4 Se7 90.19(2)
P4 Re4 Se2 92.13(5)
Se3 Re4 Se2 89.44(2)
Se7 Re4 Se2 175.59(2)
P4 Re4 Se6 92.54(4)
Se3 Re4 Se6 175.90(2)
Se7 Re4 Se6 89.30(2)
Se2 Re4 Se6 90.76(2)
P4 Re4 Re6 135.54(4)
Se3 Re4 Re6 118.233(16)
Se7 Re4 Re6 58.125(15)
Se2 Re4 Re6 118.388(16)
Se6 Re4 Re6 58.219(15)
P4 Re4 Re3 135.22(4)
Se3 Re4 Re3 118.322(16)
Se7 Re4 Re3 118.151(16)
Se2 Re4 Re3 58.387(15)
Se6 Re4 Re3 58.558(15)
Re6 Re4 Re3 60.035(9)
P4 Re4 Re5 134.66(4)
Se3 Re4 Re5 58.371(14)
Se7 Re4 Re5 58.305(16)
Se2 Re4 Re5 117.981(16)
Se6 Re4 Re5 118.095(16)
Re6 Re4 Re5 59.881(9)
Re3 Re4 Re5 90.115(10)
P4 Re4 Re1 134.80(4)
Se3 Re4 Re1 58.296(14)
Se7 Re4 Re1 118.074(16)
Se2 Re4 Re1 58.196(14)
Se6 Re4 Re1 118.556(16)
Re6 Re4 Re1 89.658(9)
Re3 Re4 Re1 60.032(8)
Re5 Re4 Re1 59.792(8)
P5 Re5 Se7 90.29(4)
P5 Re5 Se3 92.87(4)
Se7 Re5 Se3 90.089(19)
P5 Re5 Se8 91.00(4)
Se7 Re5 Se8 89.51(2)
Se3 Re5 Se8 176.12(2)
P5 Re5 Se4 94.03(4)
Se7 Re5 Se4 175.57(2)
Se3 Re5 Se4 90.669(19)
Se8 Re5 Se4 89.44(2)
P5 Re5 Re6 133.21(4)
Se7 Re5 Re6 58.146(15)
Se3 Re5 Re6 118.193(16)
Se8 Re5 Re6 58.494(15)
Se4 Re5 Re6 117.784(15)
P5 Re5 Re1 136.74(4)
Se7 Re5 Re1 118.633(17)
Se3 Re5 Re1 58.467(14)
Se8 Re5 Re1 118.530(15)
Se4 Re5 Re1 58.361(14)
Re6 Re5 Re1 90.049(10)
P5 Re5 Re4 134.09(4)
Se7 Re5 Re4 58.275(16)
Se3 Re5 Re4 58.242(14)
Se8 Re5 Re4 118.458(16)
Se4 Re5 Re4 118.713(15)
Re6 Re5 Re4 59.969(9)
Re1 Re5 Re4 60.382(9)
P5 Re5 Re2 135.88(4)
Se7 Re5 Re2 117.634(16)
Se3 Re5 Re2 118.586(16)
Se8 Re5 Re2 58.378(14)
Se4 Re5 Re2 58.298(14)
Re6 Re5 Re2 59.495(9)
Re1 Re5 Re2 60.156(8)
Re4 Re5 Re2 89.948(10)
N2B Re6 Se7 92.9(4)
N2A Re6 Se7 90.8(3)
N2B Re6 Se5 90.8(4)
N2A Re6 Se5 92.7(3)
Se7 Re6 Se5 176.34(2)
N2B Re6 Se6 98.0(4)
N2A Re6 Se6 88.9(4)
Se7 Re6 Se6 89.73(2)
Se5 Re6 Se6 89.36(2)
N2B Re6 Se8 85.1(4)
N2A Re6 Se8 94.2(4)
Se7 Re6 Se8 89.69(2)
Se5 Re6 Se8 91.031(19)
Se6 Re6 Se8 176.83(2)
N2B Re6 Re2 129.0(4)
N2A Re6 Re2 137.0(4)
Se7 Re6 Re2 118.984(16)
Se5 Re6 Re2 58.599(15)
Se6 Re6 Re2 119.038(17)
Se8 Re6 Re2 58.708(15)
N2B Re6 Re5 130.8(4)
N2A Re6 Re5 136.0(3)
Se7 Re6 Re5 58.502(15)
Se5 Re6 Re5 119.052(16)
Se6 Re6 Re5 118.738(16)
Se8 Re6 Re5 58.422(15)
Re2 Re6 Re5 60.489(8)
N2B Re6 Re4 140.1(4)
N2A Re6 Re4 132.4(4)
Se7 Re6 Re4 58.449(15)
Se5 Re6 Re4 118.170(16)
Se6 Re6 Re4 58.593(15)
Se8 Re6 Re4 118.568(16)
Re2 Re6 Re4 90.630(9)
Re5 Re6 Re4 60.151(9)
N2B Re6 Re3 138.4(4)
N2A Re6 Re3 133.7(3)
Se7 Re6 Re3 118.451(16)
Se5 Re6 Re3 58.162(14)
Se6 Re6 Re3 58.666(16)
Se8 Re6 Re3 119.055(16)
Re2 Re6 Re3 60.375(8)
Re5 Re6 Re3 90.257(10)
Re4 Re6 Re3 60.010(8)
Re3 Se1 Re2 63.528(15)
Re3 Se1 Re1 63.511(15)
Re2 Se1 Re1 63.520(14)
Re4 Se2 Re3 63.252(15)
Re4 Se2 Re1 63.709(15)
Re3 Se2 Re1 63.492(15)
Re4 Se3 Re5 63.387(15)
Re4 Se3 Re1 63.714(15)
Re5 Se3 Re1 63.245(15)
Re1 Se4 Re2 63.444(14)
Re1 Se4 Re5 63.162(14)
Re2 Se4 Re5 63.317(15)
Re3 Se5 Re6 63.482(15)
Re3 Se5 Re2 63.605(15)
Re6 Se5 Re2 62.885(15)
Re6 Se6 Re4 63.188(15)
Re6 Se6 Re3 63.188(15)
Re4 Se6 Re3 63.031(15)
Re6 Se7 Re4 63.426(15)
Re6 Se7 Re5 63.351(15)
Re4 Se7 Re5 63.420(15)
Re5 Se8 Re6 63.084(15)
Re5 Se8 Re2 63.389(15)
Re6 Se8 Re2 62.657(15)
C13 P1 C11 104.2(3)
C13 P1 C15 104.8(3)
C11 P1 C15 100.7(4)
C13 P1 Re1 112.7(2)
C11 P1 Re1 115.7(2)
C15 P1 Re1 117.0(3)
C21 P2 C25 102.1(3)
C21 P2 C23 104.3(3)
C25 P2 C23 104.5(3)
C21 P2 Re2 115.7(2)
C25 P2 Re2 116.2(2)
C23 P2 Re2 112.6(2)
C33B P3 C31 95.5(10)
C35A P3 C31 98.6(5)
C33B P3 C35B 99.8(13)
C31 P3 C35B 107.8(9)
C35A P3 C33A 108.5(7)
C31 P3 C33A 106.8(6)
C33B P3 Re3 120.0(10)
C35A P3 Re3 114.7(5)
C31 P3 Re3 115.8(2)
C35B P3 Re3 115.3(9)
C33A P3 Re3 111.5(5)
C43B P4 C45B 101.0(8)
C41A P4 C45A 109.6(7)
C41A P4 C43A 102.3(7)
C45A P4 C43A 101.5(7)
C43B P4 C41B 102.1(8)
C45B P4 C41B 102.8(8)
C41A P4 Re4 117.8(5)
C43B P4 Re4 115.1(6)
C45B P4 Re4 117.8(5)
C45A P4 Re4 110.2(4)
C43A P4 Re4 114.0(5)
C41B P4 Re4 115.7(5)
C55B P5 C51 97.5(7)
C55A P5 C51 109.6(7)
C55B P5 C53 110.5(7)
C55A P5 C53 96.0(7)
C51 P5 C53 106.1(5)
C55B P5 Re5 115.3(7)
C55A P5 Re5 116.1(7)
C51 P5 Re5 116.4(3)
C53 P5 Re5 110.2(3)
C3A O2A C4A 120.1(13)
C5A O4A C6A 120.6(11)
C3B O2B C4B 112.9(13)
C5B O4B C6B 114.3(14)
C1A N1A N2A 102.7(13)
N3A N2A N1A 113.9(12)
N3A N2A Re6 123.6(9)
N1A N2A Re6 122.5(9)
C2A N3A N2A 103.4(10)
N2B N1B C1B 106.6(13)
N3B N2B N1B 112.2(12)
N3B N2B Re6 123.8(10)
N1B N2B Re6 122.8(10)
N2B N3B C2B 105.8(11)
N1A C1A C2A 112.1(14)
N1A C1A C3A 121.3(18)
C2A C1A C3A 126.4(17)
N3A C2A C1A 107.9(12)
N3A C2A C5A 118.6(10)
C1A C2A C5A 133.5(13)
O1A C3A O2A 118.3(14)
O1A C3A C1A 124.4(18)
O2A C3A C1A 114.4(17)
O3A C5A O4A 120.3(13)
O3A C5A C2A 122.3(13)
O4A C5A C2A 117.0(12)
N1B C1B C2B 106.2(13)
N1B C1B C3B 119.6(18)
C2B C1B C3B 134.0(18)
N3B C2B C1B 109.1(13)
N3B C2B C5B 119.7(12)
C1B C2B C5B 131.2(14)
O1B C3B O2B 129.9(16)
O1B C3B C1B 118.5(18)
O2B C3B C1B 110.2(17)
O3B C5B O4B 128.4(17)
O3B C5B C2B 125.4(16)
O4B C5B C2B 106.0(14)
C12 C11 P1 114.4(5)
C14 C13 P1 116.4(5)
C16 C15 P1 117.8(6)
C22 C21 P2 115.2(4)
C24 C23 P2 116.0(4)
C26 C25 P2 115.3(5)
C32 C31 P3 115.0(6)
C34A C33A P3 113.6(10)
C34B C33B P3 111(2)
C36A C35A P3 111.2(9)
C36B C35B P3 117(2)
C42A C41A P4 113.3(11)
C44A C43A P4 111.9(14)
C46A C45A P4 116.4(11)
C42B C41B P4 119.0(14)
C44B C43B P4 118.9(15)
C46B C45B P4 113.9(13)
C52 C51 P5 114.3(7)
C54 C53 P5 117.7(8)
C56A C55A P5 109.3(12)
C56B C55B P5 110.7(12)
F1A B1A F3A 110.1(6)
F1A B1A F2A 109.9(6)
F3A B1A F2A 110.3(6)
F1A B1A F4A 108.9(6)
F3A B1A F4A 109.3(6)
F2A B1A F4A 108.3(6)
F1B B1B F4B 110.2(6)
F1B B1B F2B 108.8(6)
F4B B1B F2B 110.1(6)
F1B B1B F3B 109.6(6)
F4B B1B F3B 108.3(6)
F2B B1B F3B 109.8(6)

loop_
_geom_bond_atom_site_label_1
_geom_bond_atom_site_label_2
_geom_bond_distance
Re1 P1 2.4872(15)
Re1 Se2 2.5180(6)
Re1 Se4 2.5196(6)
Re1 Se3 2.5206(6)
Re1 Se1 2.5217(6)
Re1 Re5 2.6407(3)
Re1 Re3 2.6487(3)
Re1 Re2 2.6500(3)
Re1 Re4 2.6564(3)
Re2 P2 2.4753(14)
Re2 Se5 2.5129(6)
Re2 Se1 2.5129(6)
Re2 Se4 2.5204(6)
Re2 Se8 2.5210(6)
Re2 Re6 2.6205(3)
Re2 Re3 2.6447(3)
Re2 Re5 2.6469(3)
Re3 P3 2.4838(16)
Re3 Se5 2.5055(6)
Re3 Se1 2.5109(6)
Re3 Se2 2.5160(6)
Re3 Se6 2.5255(6)
Re3 Re4 2.6382(3)
Re3 Re6 2.6389(3)
Re4 P4 2.4846(16)
Re4 Se3 2.5123(6)
Re4 Se7 2.5124(6)
Re4 Se2 2.5153(6)
Re4 Se6 2.5216(6)
Re4 Re6 2.6368(3)
Re4 Re5 2.6416(3)
Re5 P5 2.4741(16)
Re5 Se7 2.5133(6)
Re5 Se3 2.5158(6)
Re5 Se8 2.5170(6)
Re5 Se4 2.5228(6)
Re5 Re6 2.6345(3)
Re6 N2B 2.128(13)
Re6 N2A 2.181(13)
Re6 Se7 2.5037(6)
Re6 Se5 2.5107(6)
Re6 Se6 2.5115(6)
Re6 Se8 2.5190(6)
P1 C13 1.829(6)
P1 C11 1.830(7)
P1 C15 1.835(7)
P2 C21 1.828(6)
P2 C25 1.828(6)
P2 C23 1.835(6)
P3 C33B 1.78(3)
P3 C35A 1.830(15)
P3 C31 1.832(8)
P3 C35B 1.85(3)
P3 C33A 1.857(16)
P4 C41A 1.771(14)
P4 C43B 1.812(19)
P4 C45B 1.812(16)
P4 C45A 1.819(14)
P4 C43A 1.891(16)
P4 C41B 1.894(17)
P5 C55B 1.804(19)
P5 C55A 1.823(19)
P5 C51 1.825(9)
P5 C53 1.871(10)
O1A C3A 1.26(2)
O2A C3A 1.32(2)
O2A C4A 1.457(19)
O3A C5A 1.259(17)
O4A C5A 1.294(15)
O4A C6A 1.422(16)
O1B C3B 1.25(3)
O2B C3B 1.27(2)
O2B C4B 1.435(19)
O3B C5B 1.165(19)
O4B C5B 1.318(19)
O4B C6B 1.48(2)
N1A C1A 1.29(2)
N1A N2A 1.348(18)
N2A N3A 1.337(16)
N3A C2A 1.336(14)
N1B N2B 1.346(18)
N1B C1B 1.36(2)
N2B N3B 1.328(16)
N3B C2B 1.357(16)
C1A C2A 1.35(2)
C1A C3A 1.476(10)
C2A C5A 1.458(17)
C1B C2B 1.39(2)
C1B C3B 1.478(10)
C2B C5B 1.52(2)
C11 C12 1.521(10)
C13 C14 1.525(9)
C15 C16 1.468(11)
C21 C22 1.524(10)
C23 C24 1.531(9)
C25 C26 1.518(10)
C31 C32 1.529(11)
C33A C34A 1.574(19)
C33B C34B 1.59(5)
C35A C36A 1.607(19)
C35B C36B 1.39(4)
C41A C42A 1.57(2)
C43A C44A 1.55(3)
C45A C46A 1.54(2)
C41B C42B 1.44(2)
C43B C44B 1.53(3)
C45B C46B 1.48(2)
C51 C52 1.546(13)
C53 C54 1.443(12)
C55A C56A 1.60(2)
C55B C56B 1.57(2)
F1A B1A 1.354(7)
F2A B1A 1.358(7)
F3A B1A 1.355(7)
F4A B1A 1.370(7)
F1B B1B 1.354(8)
F2B B1B 1.360(8)
F3B B1B 1.361(8)
F4B B1B 1.360(8)

loop_
_geom_torsion_atom_site_label_1
_geom_torsion_atom_site_label_2
_geom_torsion_atom_site_label_3
_geom_torsion_atom_site_label_4
_geom_torsion
P1 Re1 Re2 P2 -0.66(7)
Se2 Re1 Re2 P2 127.89(5)
Se4 Re1 Re2 P2 -55.04(5)
Se3 Re1 Re2 P2 -126.51(5)
Se1 Re1 Re2 P2 57.31(5)
Re5 Re1 Re2 P2 -124.35(5)
Re3 Re1 Re2 P2 126.24(5)
Re4 Re1 Re2 P2 -179.20(5)
P1 Re1 Re2 Se5 -127.93(5)
Se2 Re1 Re2 Se5 0.62(3)
Se4 Re1 Re2 Se5 177.69(2)
Se3 Re1 Re2 Se5 106.22(2)
Se1 Re1 Re2 Se5 -69.97(2)
Re5 Re1 Re2 Se5 108.372(18)
Re3 Re1 Re2 Se5 -1.034(17)
Re4 Re1 Re2 Se5 53.526(18)
P1 Re1 Re2 Se1 -57.96(5)
Se2 Re1 Re2 Se1 70.58(2)
Se4 Re1 Re2 Se1 -112.35(2)
Se3 Re1 Re2 Se1 176.19(2)
Re5 Re1 Re2 Se1 178.338(18)
Re3 Re1 Re2 Se1 68.932(17)
Re4 Re1 Re2 Se1 123.492(17)
P1 Re1 Re2 Se4 54.38(5)
Se2 Re1 Re2 Se4 -177.07(2)
Se3 Re1 Re2 Se4 -71.47(2)
Se1 Re1 Re2 Se4 112.35(2)
Re5 Re1 Re2 Se4 -69.315(16)
Re3 Re1 Re2 Se4 -178.722(17)
Re4 Re1 Re2 Se4 -124.161(16)
P1 Re1 Re2 Se8 124.31(5)
Se2 Re1 Re2 Se8 -107.14(2)
Se4 Re1 Re2 Se8 69.92(2)
Se3 Re1 Re2 Se8 -1.54(3)
Se1 Re1 Re2 Se8 -177.73(2)
Re5 Re1 Re2 Se8 0.609(18)
Re3 Re1 Re2 Se8 -108.798(19)
Re4 Re1 Re2 Se8 -54.237(19)
P1 Re1 Re2 Re6 178.27(5)
Se2 Re1 Re2 Re6 -53.183(19)
Se4 Re1 Re2 Re6 123.885(16)
Se3 Re1 Re2 Re6 52.418(18)
Se1 Re1 Re2 Re6 -123.768(17)
Re5 Re1 Re2 Re6 54.570(9)
Re3 Re1 Re2 Re6 -54.836(9)
Re4 Re1 Re2 Re6 -0.276(9)
P1 Re1 Re2 Re3 -126.90(5)
Se2 Re1 Re2 Re3 1.653(18)
Se4 Re1 Re2 Re3 178.722(17)
Se3 Re1 Re2 Re3 107.254(18)
Se1 Re1 Re2 Re3 -68.932(17)
Re5 Re1 Re2 Re3 109.407(10)
Re4 Re1 Re2 Re3 54.561(9)
P1 Re1 Re2 Re5 123.70(5)
Se2 Re1 Re2 Re5 -107.754(19)
Se4 Re1 Re2 Re5 69.315(16)
Se3 Re1 Re2 Re5 -2.153(17)
Se1 Re1 Re2 Re5 -178.338(17)
Re3 Re1 Re2 Re5 -109.407(11)
Re4 Re1 Re2 Re5 -54.846(9)
P2 Re2 Re3 P3 -4.51(9)
Se5 Re2 Re3 P3 -55.98(6)
Se1 Re2 Re3 P3 55.84(6)
Se4 Re2 Re3 P3 126.33(6)
Se8 Re2 Re3 P3 -127.30(6)
Re6 Re2 Re3 P3 -125.38(6)
Re5 Re2 Re3 P3 179.71(6)
Re1 Re2 Re3 P3 125.10(6)
P2 Re2 Re3 Se5 51.46(6)
Se1 Re2 Re3 Se5 111.82(2)
Se4 Re2 Re3 Se5 -177.69(2)
Se8 Re2 Re3 Se5 -71.32(2)
Re6 Re2 Re3 Se5 -69.399(17)
Re5 Re2 Re3 Se5 -124.315(18)
Re1 Re2 Re3 Se5 -178.925(18)
P2 Re2 Re3 Se1 -60.35(6)
Se5 Re2 Re3 Se1 -111.82(2)
Se4 Re2 Re3 Se1 70.49(2)
Se8 Re2 Re3 Se1 176.86(2)
Re6 Re2 Re3 Se1 178.785(17)
Re5 Re2 Re3 Se1 123.869(17)
Re1 Re2 Re3 Se1 69.259(17)
P2 Re2 Re3 Se2 -131.27(6)
Se5 Re2 Re3 Se2 177.27(2)
Se1 Re2 Re3 Se2 -70.92(2)
Se4 Re2 Re3 Se2 -0.42(2)
Se8 Re2 Re3 Se2 105.95(2)
Re6 Re2 Re3 Se2 107.867(19)
Re5 Re2 Re3 Se2 52.951(19)
Re1 Re2 Re3 Se2 -1.659(18)
P2 Re2 Re3 Se6 121.46(6)
Se5 Re2 Re3 Se6 70.00(2)
Se1 Re2 Re3 Se6 -178.18(2)
Se4 Re2 Re3 Se6 -107.69(2)
Se8 Re2 Re3 Se6 -1.32(2)
Re6 Re2 Re3 Se6 0.601(17)
Re5 Re2 Re3 Se6 -54.315(18)
Re1 Re2 Re3 Se6 -108.924(18)
P2 Re2 Re3 Re4 175.27(6)
Se5 Re2 Re3 Re4 123.808(18)
Se1 Re2 Re3 Re4 -124.376(17)
Se4 Re2 Re3 Re4 -53.882(18)
Se8 Re2 Re3 Re4 52.488(18)
Re6 Re2 Re3 Re4 54.409(9)
Re5 Re2 Re3 Re4 -0.507(9)
Re1 Re2 Re3 Re4 -55.116(9)
P2 Re2 Re3 Re6 120.86(6)
Se5 Re2 Re3 Re6 69.399(17)
Se1 Re2 Re3 Re6 -178.785(17)
Se4 Re2 Re3 Re6 -108.291(17)
Se8 Re2 Re3 Re6 -1.921(17)
Re5 Re2 Re3 Re6 -54.916(9)
Re1 Re2 Re3 Re6 -109.526(10)
P2 Re2 Re3 Re1 -129.61(6)
Se5 Re2 Re3 Re1 178.925(18)
Se1 Re2 Re3 Re1 -69.259(17)
Se4 Re2 Re3 Re1 1.235(16)
Se8 Re2 Re3 Re1 107.605(18)
Re6 Re2 Re3 Re1 109.526(10)
Re5 Re2 Re3 Re1 54.609(9)
P1 Re1 Re3 P3 -3.26(8)
Se2 Re1 Re3 P3 54.41(6)
Se4 Re1 Re3 P3 -128.54(6)
Se3 Re1 Re3 P3 124.35(6)
Se1 Re1 Re3 P3 -58.32(6)
Re5 Re1 Re3 P3 177.89(6)
Re2 Re1 Re3 P3 -127.31(6)
Re4 Re1 Re3 P3 123.45(6)
P1 Re1 Re3 Se5 125.08(5)
Se2 Re1 Re3 Se5 -177.24(2)
Se4 Re1 Re3 Se5 -0.19(2)
Se3 Re1 Re3 Se5 -107.31(2)
Se1 Re1 Re3 Se5 70.03(2)
Re5 Re1 Re3 Se5 -53.758(19)
Re2 Re1 Re3 Se5 1.041(17)
Re4 Re1 Re3 Se5 -108.199(19)
P1 Re1 Re3 Se1 55.06(5)
Se2 Re1 Re3 Se1 112.73(2)
Se4 Re1 Re3 Se1 -70.22(2)
Se3 Re1 Re3 Se1 -177.33(2)
Re5 Re1 Re3 Se1 -123.784(17)
Re2 Re1 Re3 Se1 -68.985(16)
Re4 Re1 Re3 Se1 -178.224(17)
P1 Re1 Re3 Se2 -57.67(5)
Se4 Re1 Re3 Se2 177.05(2)
Se3 Re1 Re3 Se2 69.94(2)
Se1 Re1 Re3 Se2 -112.73(2)
Re5 Re1 Re3 Se2 123.485(18)
Re2 Re1 Re3 Se2 178.284(18)
Re4 Re1 Re3 Se2 69.045(18)
P1 Re1 Re3 Se6 -128.82(5)
Se2 Re1 Re3 Se6 -71.15(2)
Se4 Re1 Re3 Se6 105.90(2)
Se3 Re1 Re3 Se6 -1.22(2)
Se1 Re1 Re3 Se6 176.12(2)
Re5 Re1 Re3 Se6 52.333(19)
Re2 Re1 Re3 Se6 107.132(19)
Re4 Re1 Re3 Se6 -2.107(18)
P1 Re1 Re3 Re4 -126.72(5)
Se2 Re1 Re3 Re4 -69.045(18)
Se4 Re1 Re3 Re4 108.005(17)
Se3 Re1 Re3 Re4 0.891(17)
Se1 Re1 Re3 Re4 178.224(17)
Re5 Re1 Re3 Re4 54.440(9)
Re2 Re1 Re3 Re4 109.239(10)
P1 Re1 Re3 Re6 178.32(5)
Se2 Re1 Re3 Re6 -124.010(18)
Se4 Re1 Re3 Re6 53.040(18)
Se3 Re1 Re3 Re6 -54.074(18)
Se1 Re1 Re3 Re6 123.259(17)
Re5 Re1 Re3 Re6 -0.525(9)
Re2 Re1 Re3 Re6 54.274(9)
Re4 Re1 Re3 Re6 -54.965(9)
P1 Re1 Re3 Re2 124.04(5)
Se2 Re1 Re3 Re2 -178.284(18)
Se4 Re1 Re3 Re2 -1.234(16)
Se3 Re1 Re3 Re2 -108.348(18)
Se1 Re1 Re3 Re2 68.985(16)
Re5 Re1 Re3 Re2 -54.799(9)
Re4 Re1 Re3 Re2 -109.239(10)
P3 Re3 Re4 P4 -0.28(8)
Se5 Re3 Re4 P4 -126.63(6)
Se1 Re3 Re4 P4 126.73(6)
Se2 Re3 Re4 P4 56.07(6)
Se6 Re3 Re4 P4 -57.16(6)
Re6 Re3 Re4 P4 -126.06(6)
Re2 Re3 Re4 P4 179.92(6)
Re1 Re3 Re4 P4 125.00(6)
P3 Re3 Re4 Se3 -126.18(6)
Se5 Re3 Re4 Se3 107.46(2)
Se1 Re3 Re4 Se3 0.83(2)
Se2 Re3 Re4 Se3 -69.83(2)
Se6 Re3 Re4 Se3 176.93(2)
Re6 Re3 Re4 Se3 108.034(18)
Re2 Re3 Re4 Se3 54.020(18)
Re1 Re3 Re4 Se3 -0.900(17)
P3 Re3 Re4 Se7 126.80(6)
Se5 Re3 Re4 Se7 0.45(3)
Se1 Re3 Re4 Se7 -106.19(2)
Se2 Re3 Re4 Se7 -176.85(2)
Se6 Re3 Re4 Se7 69.92(2)
Re6 Re3 Re4 Se7 1.021(18)
Re2 Re3 Re4 Se7 -52.993(19)
Re1 Re3 Re4 Se7 -107.914(19)
P3 Re3 Re4 Se2 -56.35(6)
Se5 Re3 Re4 Se2 177.30(2)
Se1 Re3 Re4 Se2 70.66(2)
Se6 Re3 Re4 Se2 -113.24(2)
Re6 Re3 Re4 Se2 177.868(18)
Re2 Re3 Re4 Se2 123.854(17)
Re1 Re3 Re4 Se2 68.934(17)
P3 Re3 Re4 Se6 56.88(6)
Se5 Re3 Re4 Se6 -69.47(2)
Se1 Re3 Re4 Se6 -176.10(2)
Se2 Re3 Re4 Se6 113.24(2)
Re6 Re3 Re4 Se6 -68.896(18)
Re2 Re3 Re4 Se6 -122.910(18)
Re1 Re3 Re4 Se6 -177.831(18)
P3 Re3 Re4 Re6 125.78(6)
Se5 Re3 Re4 Re6 -0.570(17)
Se1 Re3 Re4 Re6 -107.208(18)
Se2 Re3 Re4 Re6 -177.868(17)
Se6 Re3 Re4 Re6 68.896(18)
Re2 Re3 Re4 Re6 -54.014(9)
Re1 Re3 Re4 Re6 -108.934(10)
P3 Re3 Re4 Re5 -179.70(6)
Se5 Re3 Re4 Re5 53.952(19)
Se1 Re3 Re4 Re5 -52.686(18)
Se2 Re3 Re4 Re5 -123.346(17)
Se6 Re3 Re4 Re5 123.418(18)
Re6 Re3 Re4 Re5 54.522(9)
Re2 Re3 Re4 Re5 0.508(9)
Re1 Re3 Re4 Re5 -54.412(8)
P3 Re3 Re4 Re1 -125.28(6)
Se5 Re3 Re4 Re1 108.364(18)
Se1 Re3 Re4 Re1 1.726(17)
Se2 Re3 Re4 Re1 -68.934(17)
Se6 Re3 Re4 Re1 177.831(18)
Re6 Re3 Re4 Re1 108.934(10)
Re2 Re3 Re4 Re1 54.920(9)
P1 Re1 Re4 P4 1.15(8)
Se2 Re1 Re4 P4 -56.35(6)
Se4 Re1 Re4 P4 126.58(6)
Se3 Re1 Re4 P4 55.33(6)
Se1 Re1 Re4 P4 -127.30(6)
Re5 Re1 Re4 P4 124.62(6)
Re3 Re1 Re4 P4 -125.60(6)
Re2 Re1 Re4 P4 179.65(6)
P1 Re1 Re4 Se3 -54.18(5)
Se2 Re1 Re4 Se3 -111.69(2)
Se4 Re1 Re4 Se3 71.25(2)
Se1 Re1 Re4 Se3 177.37(2)
Re5 Re1 Re4 Se3 69.290(16)
Re3 Re1 Re4 Se3 179.069(17)
Re2 Re1 Re4 Se3 124.311(17)
P1 Re1 Re4 Se7 -125.21(5)
Se2 Re1 Re4 Se7 177.28(2)
Se4 Re1 Re4 Se7 0.22(2)
Se3 Re1 Re4 Se7 -71.03(2)
Se1 Re1 Re4 Se7 106.34(2)
Re5 Re1 Re4 Se7 -1.738(17)
Re3 Re1 Re4 Se7 108.041(18)
Re2 Re1 Re4 Se7 53.283(18)
P1 Re1 Re4 Se2 57.51(5)
Se4 Re1 Re4 Se2 -177.07(2)
Se3 Re1 Re4 Se2 111.69(2)
Se1 Re1 Re4 Se2 -70.94(2)
Re5 Re1 Re4 Se2 -179.021(18)
Re3 Re1 Re4 Se2 -69.243(17)
Re2 Re1 Re4 Se2 -124.000(17)
P1 Re1 Re4 Se6 128.86(5)
Se2 Re1 Re4 Se6 71.35(2)
Se4 Re1 Re4 Se6 -105.72(2)
Se3 Re1 Re4 Se6 -176.96(2)
Se1 Re1 Re4 Se6 0.41(3)
Re5 Re1 Re4 Se6 -107.671(19)
Re3 Re1 Re4 Se6 2.107(18)
Re2 Re1 Re4 Se6 -52.65(2)
P1 Re1 Re4 Re6 -178.22(5)
Se2 Re1 Re4 Re6 124.274(18)
Se4 Re1 Re4 Re6 -52.791(18)
Se3 Re1 Re4 Re6 -124.038(17)
Se1 Re1 Re4 Re6 53.330(18)
Re5 Re1 Re4 Re6 -54.747(9)
Re3 Re1 Re4 Re6 55.031(9)
Re2 Re1 Re4 Re6 0.274(9)
P1 Re1 Re4 Re3 126.75(5)
Se2 Re1 Re4 Re3 69.242(17)
Se4 Re1 Re4 Re3 -107.823(18)
Se3 Re1 Re4 Re3 -179.069(17)
Se1 Re1 Re4 Re3 -1.701(16)
Re5 Re1 Re4 Re3 -109.778(10)
Re2 Re1 Re4 Re3 -54.757(9)
P1 Re1 Re4 Re5 -123.47(5)
Se2 Re1 Re4 Re5 179.021(18)
Se4 Re1 Re4 Re5 1.956(16)
Se3 Re1 Re4 Re5 -69.290(17)
Se1 Re1 Re4 Re5 108.077(18)
Re3 Re1 Re4 Re5 109.778(10)
Re2 Re1 Re4 Re5 55.021(8)
P1 Re1 Re5 P5 2.51(8)
Se2 Re1 Re5 P5 -125.25(6)
Se4 Re1 Re5 P5 57.71(6)
Se3 Re1 Re5 P5 -55.50(6)
Se1 Re1 Re5 P5 128.33(6)
Re3 Re1 Re5 P5 -178.60(6)
Re2 Re1 Re5 P5 126.73(6)
Re4 Re1 Re5 P5 -124.31(6)
P1 Re1 Re5 Se7 128.57(5)
Se2 Re1 Re5 Se7 0.81(2)
Se4 Re1 Re5 Se7 -176.23(2)
Se3 Re1 Re5 Se7 70.55(2)
Se1 Re1 Re5 Se7 -105.62(2)
Re3 Re1 Re5 Se7 -52.545(19)
Re2 Re1 Re5 Se7 -107.217(18)
Re4 Re1 Re5 Se7 1.746(17)
P1 Re1 Re5 Se3 58.01(5)
Se2 Re1 Re5 Se3 -69.75(2)
Se4 Re1 Re5 Se3 113.21(2)
Se1 Re1 Re5 Se3 -176.17(2)
Re3 Re1 Re5 Se3 -123.099(17)
Re2 Re1 Re5 Se3 -177.771(17)
Re4 Re1 Re5 Se3 -68.808(16)
P1 Re1 Re5 Se8 -124.83(5)
Se2 Re1 Re5 Se8 107.41(2)
Se4 Re1 Re5 Se8 -69.63(2)
Se3 Re1 Re5 Se8 177.16(2)
Se1 Re1 Re5 Se8 0.99(3)
Re3 Re1 Re5 Se8 54.059(19)
Re2 Re1 Re5 Se8 -0.613(18)
Re4 Re1 Re5 Se8 108.351(19)
P1 Re1 Re5 Se4 -55.20(5)
Se2 Re1 Re5 Se4 177.04(2)
Se3 Re1 Re5 Se4 -113.21(2)
Se1 Re1 Re5 Se4 70.61(2)
Re3 Re1 Re5 Se4 123.688(17)
Re2 Re1 Re5 Se4 69.016(16)
Re4 Re1 Re5 Se4 177.979(17)
P1 Re1 Re5 Re6 -178.36(5)
Se2 Re1 Re5 Re6 53.877(19)
Se4 Re1 Re5 Re6 -123.162(17)
Se3 Re1 Re5 Re6 123.626(17)
Se1 Re1 Re5 Re6 -52.547(18)
Re3 Re1 Re5 Re6 0.526(9)
Re2 Re1 Re5 Re6 -54.146(9)
Re4 Re1 Re5 Re6 54.818(9)
P1 Re1 Re5 Re4 126.82(5)
Se2 Re1 Re5 Re4 -0.941(17)
Se4 Re1 Re5 Re4 -177.979(17)
Se3 Re1 Re5 Re4 68.808(16)
Se1 Re1 Re5 Re4 -107.365(18)
Re3 Re1 Re5 Re4 -54.291(9)
Re2 Re1 Re5 Re4 -108.964(10)
P1 Re1 Re5 Re2 -124.22(5)
Se2 Re1 Re5 Re2 108.023(18)
Se4 Re1 Re5 Re2 -69.016(16)
Se3 Re1 Re5 Re2 177.771(17)
Se1 Re1 Re5 Re2 1.599(17)
Re3 Re1 Re5 Re2 54.672(9)
Re4 Re1 Re5 Re2 108.964(10)
P4 Re4 Re5 P5 3.18(8)
Se3 Re4 Re5 P5 58.83(6)
Se7 Re4 Re5 P5 -53.81(6)
Se2 Re4 Re5 P5 128.94(6)
Se6 Re4 Re5 P5 -123.57(6)
Re6 Re4 Re5 P5 -122.75(6)
Re3 Re4 Re5 P5 -177.40(6)
Re1 Re4 Re5 P5 127.99(6)
P4 Re4 Re5 Se7 56.99(6)
Se3 Re4 Re5 Se7 112.63(2)
Se2 Re4 Re5 Se7 -177.26(2)
Se6 Re4 Re5 Se7 -69.76(2)
Re6 Re4 Re5 Se7 -68.943(17)
Re3 Re4 Re5 Se7 -123.591(18)
Re1 Re4 Re5 Se7 -178.198(18)
P4 Re4 Re5 Se3 -55.65(6)
Se7 Re4 Re5 Se3 -112.63(2)
Se2 Re4 Re5 Se3 70.11(2)
Se6 Re4 Re5 Se3 177.60(2)
Re6 Re4 Re5 Se3 178.424(17)
Re3 Re4 Re5 Se3 123.776(17)
Re1 Re4 Re5 Se3 69.169(16)
P4 Re4 Re5 Se8 126.72(6)
Se3 Re4 Re5 Se8 -177.64(2)
Se7 Re4 Re5 Se8 69.73(2)
Se2 Re4 Re5 Se8 -107.53(2)
Se6 Re4 Re5 Se8 -0.04(3)
Re6 Re4 Re5 Se8 0.786(17)
Re3 Re4 Re5 Se8 -53.862(19)
Re1 Re4 Re5 Se8 -108.469(18)
P4 Re4 Re5 Se4 -126.78(6)
Se3 Re4 Re5 Se4 -71.13(2)
Se7 Re4 Re5 Se4 176.24(2)
Se2 Re4 Re5 Se4 -1.02(2)
Se6 Re4 Re5 Se4 106.47(2)
Re6 Re4 Re5 Se4 107.293(18)
Re3 Re4 Re5 Se4 52.646(18)
Re1 Re4 Re5 Se4 -1.962(16)
P4 Re4 Re5 Re6 125.93(6)
Se3 Re4 Re5 Re6 -178.424(17)
Se7 Re4 Re5 Re6 68.943(17)
Se2 Re4 Re5 Re6 -108.313(18)
Se6 Re4 Re5 Re6 -0.821(18)
Re3 Re4 Re5 Re6 -54.647(9)
Re1 Re4 Re5 Re6 -109.255(10)
P4 Re4 Re5 Re1 -124.81(6)
Se3 Re4 Re5 Re1 -69.169(16)
Se7 Re4 Re5 Re1 178.198(18)
Se2 Re4 Re5 Re1 0.942(17)
Se6 Re4 Re5 Re1 108.434(19)
Re6 Re4 Re5 Re1 109.255(10)
Re3 Re4 Re5 Re1 54.608(9)
P4 Re4 Re5 Re2 -179.93(6)
Se3 Re4 Re5 Re2 -124.284(17)
Se7 Re4 Re5 Re2 123.083(17)
Se2 Re4 Re5 Re2 -54.173(19)
Se6 Re4 Re5 Re2 53.319(19)
Re6 Re4 Re5 Re2 54.140(9)
Re3 Re4 Re5 Re2 -0.508(10)
Re1 Re4 Re5 Re2 -55.115(9)
P2 Re2 Re5 P5 1.44(8)
Se5 Re2 Re5 P5 124.40(6)
Se1 Re2 Re5 P5 -129.51(6)
Se4 Re2 Re5 P5 -58.79(6)
Se8 Re2 Re5 P5 52.72(6)
Re6 Re2 Re5 P5 122.27(6)
Re3 Re2 Re5 P5 177.30(6)
Re1 Re2 Re5 P5 -127.91(6)
P2 Re2 Re5 Se7 -121.80(6)
Se5 Re2 Re5 Se7 1.17(3)
Se1 Re2 Re5 Se7 107.25(2)
Se4 Re2 Re5 Se7 177.97(2)
Se8 Re2 Re5 Se7 -70.51(2)
Re6 Re2 Re5 Se7 -0.969(18)
Re3 Re2 Re5 Se7 54.063(19)
Re1 Re2 Re5 Se7 108.858(19)
P2 Re2 Re5 Se3 131.51(6)
Se5 Re2 Re5 Se3 -105.53(2)
Se1 Re2 Re5 Se3 0.56(2)
Se4 Re2 Re5 Se3 71.28(2)
Se8 Re2 Re5 Se3 -177.20(2)
Re6 Re2 Re5 Se3 -107.663(18)
Re3 Re2 Re5 Se3 -52.632(18)
Re1 Re2 Re5 Se3 2.163(17)
P2 Re2 Re5 Se8 -51.29(6)
Se5 Re2 Re5 Se8 71.68(2)
Se1 Re2 Re5 Se8 177.76(2)
Se4 Re2 Re5 Se8 -111.52(2)
Re6 Re2 Re5 Se8 69.542(18)
Re3 Re2 Re5 Se8 124.573(19)
Re1 Re2 Re5 Se8 179.368(18)
P2 Re2 Re5 Se4 60.23(6)
Se5 Re2 Re5 Se4 -176.81(2)
Se1 Re2 Re5 Se4 -70.72(2)
Se8 Re2 Re5 Se4 111.52(2)
Re6 Re2 Re5 Se4 -178.943(17)
Re3 Re2 Re5 Se4 -123.912(17)
Re1 Re2 Re5 Se4 -69.117(16)
P2 Re2 Re5 Re6 -120.83(6)
Se5 Re2 Re5 Re6 2.136(17)
Se1 Re2 Re5 Re6 108.221(18)
Se4 Re2 Re5 Re6 178.943(17)
Se8 Re2 Re5 Re6 -69.541(18)
Re3 Re2 Re5 Re6 55.031(9)
Re1 Re2 Re5 Re6 109.826(10)
P2 Re2 Re5 Re1 129.35(6)
Se5 Re2 Re5 Re1 -107.690(18)
Se1 Re2 Re5 Re1 -1.606(17)
Se4 Re2 Re5 Re1 69.117(16)
Se8 Re2 Re5 Re1 -179.368(18)
Re6 Re2 Re5 Re1 -109.826(10)
Re3 Re2 Re5 Re1 -54.795(9)
P2 Re2 Re5 Re4 -175.35(6)
Se5 Re2 Re5 Re4 -52.389(18)
Se1 Re2 Re5 Re4 53.696(18)
Se4 Re2 Re5 Re4 124.418(17)
Se8 Re2 Re5 Re4 -124.067(18)
Re6 Re2 Re5 Re4 -54.525(9)
Re3 Re2 Re5 Re4 0.506(9)
Re1 Re2 Re5 Re4 55.301(9)
P2 Re2 Re6 N2B 4.1(5)
Se5 Re2 Re6 N2B 61.7(5)
Se1 Re2 Re6 N2B 131.5(5)
Se4 Re2 Re6 N2B -121.6(5)
Se8 Re2 Re6 N2B -51.6(5)
Re3 Re2 Re6 N2B 130.3(5)
Re5 Re2 Re6 N2B -120.5(5)
Re1 Re2 Re6 N2B -174.9(5)
P2 Re2 Re6 N2A -2.5(5)
Se5 Re2 Re6 N2A 55.0(5)
Se1 Re2 Re6 N2A 124.9(5)
Se4 Re2 Re6 N2A -128.2(5)
Se8 Re2 Re6 N2A -58.3(5)
Re3 Re2 Re6 N2A 123.7(5)
Re5 Re2 Re6 N2A -127.2(5)
Re1 Re2 Re6 N2A 178.4(5)
P2 Re2 Re6 Se7 125.62(5)
Se5 Re2 Re6 Se7 -176.81(2)
Se1 Re2 Re6 Se7 -106.98(2)
Se4 Re2 Re6 Se7 -0.04(3)
Se8 Re2 Re6 Se7 69.88(2)
Re3 Re2 Re6 Se7 -108.151(19)
Re5 Re2 Re6 Se7 0.985(18)
Re1 Re2 Re6 Se7 -53.42(2)
P2 Re2 Re6 Se5 -57.57(5)
Se1 Re2 Re6 Se5 69.84(2)
Se4 Re2 Re6 Se5 176.78(2)
Se8 Re2 Re6 Se5 -113.31(2)
Re3 Re2 Re6 Se5 68.663(17)
Re5 Re2 Re6 Se5 177.799(17)
Re1 Re2 Re6 Se5 123.399(17)
P2 Re2 Re6 Se6 -126.84(5)
Se5 Re2 Re6 Se6 -69.28(2)
Se1 Re2 Re6 Se6 0.56(3)
Se4 Re2 Re6 Se6 107.50(2)
Se8 Re2 Re6 Se6 177.41(2)
Re3 Re2 Re6 Se6 -0.613(17)
Re5 Re2 Re6 Se6 108.522(19)
Re1 Re2 Re6 Se6 54.122(19)
P2 Re2 Re6 Se8 55.74(5)
Se5 Re2 Re6 Se8 113.31(2)
Se1 Re2 Re6 Se8 -176.85(2)
Se4 Re2 Re6 Se8 -69.92(2)
Re3 Re2 Re6 Se8 -178.028(17)
Re5 Re2 Re6 Se8 -68.893(16)
Re1 Re2 Re6 Se8 -123.292(17)
P2 Re2 Re6 Re5 124.63(5)
Se5 Re2 Re6 Re5 -177.799(17)
Se1 Re2 Re6 Re5 -107.962(18)
Se4 Re2 Re6 Re5 -1.023(16)
Se8 Re2 Re6 Re5 68.893(16)
Re3 Re2 Re6 Re5 -109.135(10)
Re1 Re2 Re6 Re5 -54.400(9)
P2 Re2 Re6 Re4 179.31(5)
Se5 Re2 Re6 Re4 -123.121(17)
Se1 Re2 Re6 Re4 -53.285(18)
Se4 Re2 Re6 Re4 53.654(18)
Se8 Re2 Re6 Re4 123.570(17)
Re3 Re2 Re6 Re4 -54.458(9)
Re5 Re2 Re6 Re4 54.677(9)
Re1 Re2 Re6 Re4 0.278(10)
P2 Re2 Re6 Re3 -126.23(5)
Se5 Re2 Re6 Re3 -68.663(16)
Se1 Re2 Re6 Re3 1.173(17)
Se4 Re2 Re6 Re3 108.112(18)
Se8 Re2 Re6 Re3 178.028(17)
Re5 Re2 Re6 Re3 109.135(10)
Re1 Re2 Re6 Re3 54.735(8)
P5 Re5 Re6 N2B -8.3(5)
Se7 Re5 Re6 N2B -63.2(5)
Se3 Re5 Re6 N2B -133.8(5)
Se8 Re5 Re6 N2B 48.5(5)
Se4 Re5 Re6 N2B 118.9(5)
Re1 Re5 Re6 N2B 172.5(5)
Re4 Re5 Re6 N2B -132.3(5)
Re2 Re5 Re6 N2B 117.8(5)
P5 Re5 Re6 N2A 2.4(5)
Se7 Re5 Re6 N2A -52.5(5)
Se3 Re5 Re6 N2A -123.1(5)
Se8 Re5 Re6 N2A 59.2(5)
Se4 Re5 Re6 N2A 129.6(5)
Re1 Re5 Re6 N2A -176.8(5)
Re4 Re5 Re6 N2A -121.6(5)
Re2 Re5 Re6 N2A 128.5(5)
P5 Re5 Re6 Se7 54.87(6)
Se3 Re5 Re6 Se7 -70.67(2)
Se8 Re5 Re6 Se7 111.66(2)
Se4 Re5 Re6 Se7 -177.97(2)
Re1 Re5 Re6 Se7 -124.307(18)
Re4 Re5 Re6 Se7 -69.151(18)
Re2 Re5 Re6 Se7 -178.990(18)
P5 Re5 Re6 Se5 -128.29(6)
Se7 Re5 Re6 Se5 176.84(2)
Se3 Re5 Re6 Se5 106.17(2)
Se8 Re5 Re6 Se5 -71.50(2)
Se4 Re5 Re6 Se5 -1.13(2)
Re1 Re5 Re6 Se5 52.534(18)
Re4 Re5 Re6 Se5 107.689(18)
Re2 Re5 Re6 Se5 -2.149(17)
P5 Re5 Re6 Se6 124.85(6)
Se7 Re5 Re6 Se6 69.98(2)
Se3 Re5 Re6 Se6 -0.69(3)
Se8 Re5 Re6 Se6 -178.36(2)
Se4 Re5 Re6 Se6 -107.99(2)
Re1 Re5 Re6 Se6 -54.327(19)
Re4 Re5 Re6 Se6 0.829(18)
Re2 Re5 Re6 Se6 -109.010(19)
P5 Re5 Re6 Se8 -56.79(6)
Se7 Re5 Re6 Se8 -111.66(2)
Se3 Re5 Re6 Se8 177.67(2)
Se4 Re5 Re6 Se8 70.37(2)
Re1 Re5 Re6 Se8 124.034(17)
Re4 Re5 Re6 Se8 179.190(17)
Re2 Re5 Re6 Se8 69.351(17)
P5 Re5 Re6 Re2 -126.14(6)
Se7 Re5 Re6 Re2 178.990(18)
Se3 Re5 Re6 Re2 108.318(18)
Se8 Re5 Re6 Re2 -69.351(17)
Se4 Re5 Re6 Re2 1.016(16)
Re1 Re5 Re6 Re2 54.683(9)
Re4 Re5 Re6 Re2 109.839(10)
P5 Re5 Re6 Re4 124.02(6)
Se7 Re5 Re6 Re4 69.151(18)
Se3 Re5 Re6 Re4 -1.521(16)
Se8 Re5 Re6 Re4 -179.190(17)
Se4 Re5 Re6 Re4 -108.823(18)
Re1 Re5 Re6 Re4 -55.156(9)
Re2 Re5 Re6 Re4 -109.839(10)
P5 Re5 Re6 Re3 178.65(6)
Se7 Re5 Re6 Re3 123.779(18)
Se3 Re5 Re6 Re3 53.107(18)
Se8 Re5 Re6 Re3 -124.562(17)
Se4 Re5 Re6 Re3 -54.195(18)
Re1 Re5 Re6 Re3 -0.528(9)
Re4 Re5 Re6 Re3 54.628(9)
Re2 Re5 Re6 Re3 -55.211(9)
P4 Re4 Re6 N2B -5.4(6)
Se3 Re4 Re6 N2B 120.8(6)
Se7 Re4 Re6 N2B 50.0(6)
Se2 Re4 Re6 N2B -133.1(6)
Se6 Re4 Re6 N2B -61.6(6)
Re3 Re4 Re6 N2B -131.0(6)
Re5 Re4 Re6 N2B 119.3(6)
Re1 Re4 Re6 N2B 173.9(6)
P4 Re4 Re6 N2A 2.1(5)
Se3 Re4 Re6 N2A 128.3(5)
Se7 Re4 Re6 N2A 57.5(5)
Se2 Re4 Re6 N2A -125.6(5)
Se6 Re4 Re6 N2A -54.1(5)
Re3 Re4 Re6 N2A -123.5(5)
Re5 Re4 Re6 N2A 126.8(5)
Re1 Re4 Re6 N2A -178.6(5)
P4 Re4 Re6 Se7 -55.45(7)
Se3 Re4 Re6 Se7 70.76(2)
Se2 Re4 Re6 Se7 176.88(2)
Se6 Re4 Re6 Se7 -111.62(2)
Re3 Re4 Re6 Se7 178.940(19)
Re5 Re4 Re6 Se7 69.237(18)
Re1 Re4 Re6 Se7 123.911(18)
P4 Re4 Re6 Se5 126.18(7)
Se3 Re4 Re6 Se5 -107.61(2)
Se7 Re4 Re6 Se5 -178.37(2)
Se2 Re4 Re6 Se5 -1.50(3)
Se6 Re4 Re6 Se5 70.01(2)
Re3 Re4 Re6 Se5 0.568(17)
Re5 Re4 Re6 Se5 -109.135(19)
Re1 Re4 Re6 Se5 -54.461(19)
P4 Re4 Re6 Se6 56.16(7)
Se3 Re4 Re6 Se6 -177.62(2)
Se7 Re4 Re6 Se6 111.62(2)
Se2 Re4 Re6 Se6 -71.51(2)
Re3 Re4 Re6 Se6 -69.444(18)
Re5 Re4 Re6 Se6 -179.148(18)
Re1 Re4 Re6 Se6 -124.474(18)
P4 Re4 Re6 Se8 -125.47(6)
Se3 Re4 Re6 Se8 0.74(2)
Se7 Re4 Re6 Se8 -70.02(2)
Se2 Re4 Re6 Se8 106.85(2)
Se6 Re4 Re6 Se8 178.36(2)
Re3 Re4 Re6 Se8 108.918(19)
Re5 Re4 Re6 Se8 -0.786(17)
Re1 Re4 Re6 Se8 53.888(19)
P4 Re4 Re6 Re2 -179.64(6)
Se3 Re4 Re6 Re2 -53.428(18)
Se7 Re4 Re6 Re2 -124.188(18)
Se2 Re4 Re6 Re2 52.689(19)
Se6 Re4 Re6 Re2 124.197(18)
Re3 Re4 Re6 Re2 54.753(9)
Re5 Re4 Re6 Re2 -54.951(9)
Re1 Re4 Re6 Re2 -0.277(9)
P4 Re4 Re6 Re5 -124.69(6)
Se3 Re4 Re6 Re5 1.523(16)
Se7 Re4 Re6 Re5 -69.237(18)
Se2 Re4 Re6 Re5 107.640(19)
Se6 Re4 Re6 Re5 179.148(19)
Re3 Re4 Re6 Re5 109.704(10)
Re1 Re4 Re6 Re5 54.674(9)
P4 Re4 Re6 Re3 125.61(6)
Se3 Re4 Re6 Re3 -108.180(18)
Se7 Re4 Re6 Re3 -178.940(19)
Se2 Re4 Re6 Re3 -2.063(17)
Se6 Re4 Re6 Re3 69.444(18)
Re5 Re4 Re6 Re3 -109.704(10)
Re1 Re4 Re6 Re3 -55.030(9)
P3 Re3 Re6 N2B 10.0(5)
Se5 Re3 Re6 N2B -47.4(5)
Se1 Re3 Re6 N2B -117.9(5)
Se2 Re3 Re6 N2B 135.2(5)
Se6 Re3 Re6 N2B 63.9(5)
Re4 Re3 Re6 N2B 133.2(5)
Re2 Re3 Re6 N2B -116.8(5)
Re1 Re3 Re6 N2B -171.6(5)
P3 Re3 Re6 N2A -1.5(5)
Se5 Re3 Re6 N2A -58.9(5)
Se1 Re3 Re6 N2A -129.5(5)
Se2 Re3 Re6 N2A 123.7(5)
Se6 Re3 Re6 N2A 52.3(5)
Re4 Re3 Re6 N2A 121.6(5)
Re2 Re3 Re6 N2A -128.3(5)
Re1 Re3 Re6 N2A 176.9(5)
P3 Re3 Re6 Se7 -124.16(6)
Se5 Re3 Re6 Se7 178.38(2)
Se1 Re3 Re6 Se7 107.85(2)
Se2 Re3 Re6 Se7 1.03(3)
Se6 Re3 Re6 Se7 -70.35(2)
Re4 Re3 Re6 Se7 -1.027(18)
Re2 Re3 Re6 Se7 109.019(19)
Re1 Re3 Re6 Se7 54.24(2)
P3 Re3 Re6 Se5 57.45(6)
Se1 Re3 Re6 Se5 -70.53(2)
Se2 Re3 Re6 Se5 -177.35(2)
Se6 Re3 Re6 Se5 111.26(2)
Re4 Re3 Re6 Se5 -179.410(18)
Re2 Re3 Re6 Se5 -69.364(17)
Re1 Re3 Re6 Se5 -124.142(17)
P3 Re3 Re6 Se6 -53.81(6)
Se5 Re3 Re6 Se6 -111.26(2)
Se1 Re3 Re6 Se6 178.21(2)
Se2 Re3 Re6 Se6 71.39(2)
Re4 Re3 Re6 Se6 69.326(17)
Re2 Re3 Re6 Se6 179.373(18)
Re1 Re3 Re6 Se6 124.595(18)
P3 Re3 Re6 Se8 128.75(6)
Se5 Re3 Re6 Se8 71.29(2)
Se1 Re3 Re6 Se8 0.76(2)
Se2 Re3 Re6 Se8 -106.06(2)
Se6 Re3 Re6 Se8 -177.44(2)
Re4 Re3 Re6 Se8 -108.118(18)
Re2 Re3 Re6 Se8 1.928(17)
Re1 Re3 Re6 Se8 -52.850(18)
P3 Re3 Re6 Re2 126.82(6)
Se5 Re3 Re6 Re2 69.364(17)
Se1 Re3 Re6 Re2 -1.167(17)
Se2 Re3 Re6 Re2 -107.986(18)
Se6 Re3 Re6 Re2 -179.373(18)
Re4 Re3 Re6 Re2 -110.046(10)
Re1 Re3 Re6 Re2 -54.778(9)
P3 Re3 Re6 Re5 -177.88(6)
Se5 Re3 Re6 Re5 124.668(18)
Se1 Re3 Re6 Re5 54.137(18)
Se2 Re3 Re6 Re5 -52.681(18)
Se6 Re3 Re6 Re5 -124.068(18)
Re4 Re3 Re6 Re5 -54.742(9)
Re2 Re3 Re6 Re5 55.304(9)
Re1 Re3 Re6 Re5 0.527(9)
P3 Re3 Re6 Re4 -123.14(6)
Se5 Re3 Re6 Re4 179.410(18)
Se1 Re3 Re6 Re4 108.879(18)
Se2 Re3 Re6 Re4 2.061(17)
Se6 Re3 Re6 Re4 -69.326(17)
Re2 Re3 Re6 Re4 110.046(10)
Re1 Re3 Re6 Re4 55.269(9)
P3 Re3 Se1 Re2 -145.15(4)
Se5 Re3 Se1 Re2 -52.203(16)
Se2 Re3 Se1 Re2 123.728(17)
Se6 Re3 Se1 Re2 21.4(3)
Re4 Re3 Se1 Re2 70.278(16)
Re6 Re3 Se1 Re2 1.182(17)
Re1 Re3 Se1 Re2 72.038(12)
P3 Re3 Se1 Re1 142.81(4)
Se5 Re3 Se1 Re1 -124.241(17)
Se2 Re3 Se1 Re1 51.690(17)
Se6 Re3 Se1 Re1 -50.6(3)
Re4 Re3 Se1 Re1 -1.760(17)
Re6 Re3 Se1 Re1 -70.856(16)
Re2 Re3 Se1 Re1 -72.038(12)
P2 Re2 Se1 Re3 142.36(4)
Se5 Re2 Se1 Re3 51.987(16)
Se4 Re2 Se1 Re3 -123.895(17)
Se8 Re2 Se1 Re3 -42.5(3)
Re6 Re2 Se1 Re3 -1.197(17)
Re5 Re2 Se1 Re3 -70.396(16)
Re1 Re2 Se1 Re3 -72.025(12)
P2 Re2 Se1 Re1 -145.61(4)
Se5 Re2 Se1 Re1 124.012(17)
Se4 Re2 Se1 Re1 -51.869(16)
Se8 Re2 Se1 Re1 29.5(3)
Re6 Re2 Se1 Re1 70.828(16)
Re3 Re2 Se1 Re1 72.025(12)
Re5 Re2 Se1 Re1 1.629(17)
P1 Re1 Se1 Re3 -145.41(4)
Se2 Re1 Se1 Re3 -51.630(16)
Se4 Re1 Se1 Re3 123.944(17)
Se3 Re1 Se1 Re3 28.8(2)
Re5 Re1 Se1 Re3 70.419(16)
Re2 Re1 Se1 Re3 72.051(13)
Re4 Re1 Se1 Re3 1.730(17)
P1 Re1 Se1 Re2 142.54(4)
Se2 Re1 Se1 Re2 -123.681(17)
Se4 Re1 Se1 Re2 51.892(16)
Se3 Re1 Se1 Re2 -43.2(2)
Re5 Re1 Se1 Re2 -1.632(17)
Re3 Re1 Se1 Re2 -72.051(13)
Re4 Re1 Se1 Re2 -70.321(16)
P4 Re4 Se2 Re3 -144.21(4)
Se3 Re4 Se2 Re3 124.272(17)
Se7 Re4 Se2 Re3 39.1(3)
Se6 Re4 Se2 Re3 -51.632(17)
Re6 Re4 Se2 Re3 2.099(17)
Re5 Re4 Se2 Re3 71.074(16)
Re1 Re4 Se2 Re3 72.032(12)
P4 Re4 Se2 Re1 143.76(4)
Se3 Re4 Se2 Re1 52.240(16)
Se7 Re4 Se2 Re1 -32.9(3)
Se6 Re4 Se2 Re1 -123.664(17)
Re6 Re4 Se2 Re1 -69.933(16)
Re3 Re4 Se2 Re1 -72.032(12)
Re5 Re4 Se2 Re1 -0.958(17)
P3 Re3 Se2 Re4 142.87(4)
Se5 Re3 Se2 Re4 -35.8(3)
Se1 Re3 Se2 Re4 -124.176(17)
Se6 Re3 Se2 Re4 51.517(17)
Re6 Re3 Se2 Re4 -2.095(17)
Re2 Re3 Se2 Re4 -70.678(17)
Re1 Re3 Se2 Re4 -72.368(13)
P3 Re3 Se2 Re1 -144.76(4)
Se5 Re3 Se2 Re1 36.6(3)
Se1 Re3 Se2 Re1 -51.808(16)
Se6 Re3 Se2 Re1 123.885(18)
Re4 Re3 Se2 Re1 72.368(13)
Re6 Re3 Se2 Re1 70.273(17)
Re2 Re3 Se2 Re1 1.690(18)
P1 Re1 Se2 Re4 -144.20(4)
Se4 Re1 Se2 Re4 35.7(3)
Se3 Re1 Se2 Re4 -52.000(16)
Se1 Re1 Se2 Re4 123.162(17)
Re5 Re1 Se2 Re4 0.958(17)
Re3 Re1 Se2 Re4 71.665(13)
Re2 Re1 Se2 Re4 69.983(16)
P1 Re1 Se2 Re3 144.14(4)
Se4 Re1 Se2 Re3 -36.0(3)
Se3 Re1 Se2 Re3 -123.665(17)
Se1 Re1 Se2 Re3 51.497(17)
Re5 Re1 Se2 Re3 -70.708(16)
Re2 Re1 Se2 Re3 -1.682(18)
Re4 Re1 Se2 Re3 -71.665(13)
P4 Re4 Se3 Re5 144.03(5)
Se7 Re4 Se3 Re5 51.752(17)
Se2 Re4 Se3 Re5 -123.853(17)
Se6 Re4 Se3 Re5 -31.1(3)
Re6 Re4 Se3 Re5 -1.548(17)
Re3 Re4 Se3 Re5 -70.777(16)
Re1 Re4 Se3 Re5 -71.693(12)
P4 Re4 Se3 Re1 -144.28(5)
Se7 Re4 Se3 Re1 123.445(17)
Se2 Re4 Se3 Re1 -52.160(16)
Se6 Re4 Se3 Re1 40.6(3)
Re6 Re4 Se3 Re1 70.145(16)
Re3 Re4 Se3 Re1 0.916(17)
Re5 Re4 Se3 Re1 71.693(12)
P5 Re5 Se3 Re4 -142.02(4)
Se7 Re5 Se3 Re4 -51.728(17)
Se8 Re5 Se3 Re4 32.4(3)
Se4 Re5 Se3 Re4 123.905(16)
Re6 Re5 Se3 Re4 1.548(17)
Re1 Re5 Se3 Re4 72.415(13)
Re2 Re5 Se3 Re4 70.214(16)
P5 Re5 Se3 Re1 145.56(4)
Se7 Re5 Se3 Re1 -124.143(18)
Se8 Re5 Se3 Re1 -40.0(3)
Se4 Re5 Se3 Re1 51.490(16)
Re6 Re5 Se3 Re1 -70.867(16)
Re4 Re5 Se3 Re1 -72.415(13)
Re2 Re5 Se3 Re1 -2.201(17)
P1 Re1 Se3 Re4 145.83(4)
Se2 Re1 Se3 Re4 52.083(16)
Se4 Re1 Se3 Re4 -123.489(17)
Se1 Re1 Se3 Re4 -28.4(2)
Re5 Re1 Se3 Re4 -71.910(13)
Re3 Re1 Se3 Re4 -0.907(17)
Re2 Re1 Se3 Re4 -69.717(16)
P1 Re1 Se3 Re5 -142.26(4)
Se2 Re1 Se3 Re5 123.993(17)
Se4 Re1 Se3 Re5 -51.580(16)
Se1 Re1 Se3 Re5 43.5(2)
Re3 Re1 Se3 Re5 71.003(16)
Re2 Re1 Se3 Re5 2.193(17)
Re4 Re1 Se3 Re5 71.910(13)
P1 Re1 Se4 Re2 -144.36(4)
Se2 Re1 Se4 Re2 35.7(3)
Se3 Re1 Se4 Re2 123.389(17)
Se1 Re1 Se4 Re2 -51.724(16)
Re5 Re1 Se4 Re2 71.956(12)
Re3 Re1 Se4 Re2 1.254(16)
Re4 Re1 Se4 Re2 69.973(15)
P1 Re1 Se4 Re5 143.69(4)
Se2 Re1 Se4 Re5 -36.2(3)
Se3 Re1 Se4 Re5 51.433(16)
Se1 Re1 Se4 Re5 -123.680(17)
Re3 Re1 Se4 Re5 -70.702(15)
Re2 Re1 Se4 Re5 -71.956(12)
Re4 Re1 Se4 Re5 -1.984(17)
P2 Re2 Se4 Re1 146.68(4)
Se5 Re2 Se4 Re1 -29.4(3)
Se1 Re2 Se4 Re1 51.978(16)
Se8 Re2 Se4 Re1 -123.998(17)
Re6 Re2 Se4 Re1 -70.678(16)
Re3 Re2 Se4 Re1 -1.258(16)
Re5 Re2 Se4 Re1 -71.719(12)
P2 Re2 Se4 Re5 -141.60(4)
Se5 Re2 Se4 Re5 42.4(3)
Se1 Re2 Se4 Re5 123.697(17)
Se8 Re2 Se4 Re5 -52.279(16)
Re6 Re2 Se4 Re5 1.041(17)
Re3 Re2 Se4 Re5 70.461(16)
Re1 Re2 Se4 Re5 71.719(12)
P5 Re5 Se4 Re1 -144.49(4)
Se7 Re5 Se4 Re1 48.3(3)
Se3 Re5 Se4 Re1 -51.573(16)
Se8 Re5 Se4 Re1 124.548(17)
Re6 Re5 Se4 Re1 71.124(16)
Re4 Re5 Se4 Re1 2.003(17)
Re2 Re5 Se4 Re1 72.154(12)
P5 Re5 Se4 Re2 143.35(4)
Se7 Re5 Se4 Re2 -23.9(3)
Se3 Re5 Se4 Re2 -123.726(17)
Se8 Re5 Se4 Re2 52.394(16)
Re6 Re5 Se4 Re2 -1.029(16)
Re1 Re5 Se4 Re2 -72.154(12)
Re4 Re5 Se4 Re2 -70.151(16)
P3 Re3 Se5 Re6 -143.64(4)
Se1 Re3 Se5 Re6 123.430(17)
Se2 Re3 Se5 Re6 35.0(3)
Se6 Re3 Se5 Re6 -52.340(17)
Re4 Re3 Se5 Re6 0.580(17)
Re2 Re3 Se5 Re6 71.276(13)
Re1 Re3 Se5 Re6 70.216(17)
P3 Re3 Se5 Re2 145.09(4)
Se1 Re3 Se5 Re2 52.154(16)
Se2 Re3 Se5 Re2 -36.3(3)
Se6 Re3 Se5 Re2 -123.616(18)
Re4 Re3 Se5 Re2 -70.696(17)
Re6 Re3 Se5 Re2 -71.276(13)
Re1 Re3 Se5 Re2 -1.060(17)
N2B Re6 Se5 Re3 150.8(4)
N2A Re6 Se5 Re3 141.7(4)
Se7 Re6 Se5 Re3 -22.8(3)
Se6 Re6 Se5 Re3 52.755(17)
Se8 Re6 Se5 Re3 -124.096(17)
Re2 Re6 Se5 Re3 -72.383(13)
Re5 Re6 Se5 Re3 -70.191(16)
Re4 Re6 Se5 Re3 -0.579(17)
N2B Re6 Se5 Re2 -136.9(4)
N2A Re6 Se5 Re2 -146.0(4)
Se7 Re6 Se5 Re2 49.5(3)
Se6 Re6 Se5 Re2 125.137(17)
Se8 Re6 Se5 Re2 -51.713(16)
Re5 Re6 Se5 Re2 2.192(17)
Re4 Re6 Se5 Re2 71.803(16)
Re3 Re6 Se5 Re2 72.383(13)
P2 Re2 Se5 Re3 -146.79(4)
Se1 Re2 Se5 Re3 -52.098(16)
Se4 Re2 Se5 Re3 29.3(3)
Se8 Re2 Se5 Re3 123.844(17)
Re6 Re2 Se5 Re3 72.190(13)
Re5 Re2 Se5 Re3 70.021(16)
Re1 Re2 Se5 Re3 1.056(17)
P2 Re2 Se5 Re6 141.02(4)
Se1 Re2 Se5 Re6 -124.288(17)
Se4 Re2 Se5 Re6 -42.9(3)
Se8 Re2 Se5 Re6 51.654(16)
Re3 Re2 Se5 Re6 -72.190(13)
Re5 Re2 Se5 Re6 -2.170(17)
Re1 Re2 Se5 Re6 -71.134(16)
N2B Re6 Se6 Re4 145.3(4)
N2A Re6 Se6 Re4 143.2(3)
Se7 Re6 Se6 Re4 52.397(17)
Se5 Re6 Se6 Re4 -124.054(18)
Se8 Re6 Se6 Re4 -27.0(4)
Re2 Re6 Se6 Re4 -71.080(17)
Re5 Re6 Se6 Re4 -0.843(18)
Re3 Re6 Se6 Re4 -71.704(13)
N2B Re6 Se6 Re3 -143.0(4)
N2A Re6 Se6 Re3 -145.1(3)
Se7 Re6 Se6 Re3 124.101(17)
Se5 Re6 Se6 Re3 -52.350(17)
Se8 Re6 Se6 Re3 44.7(4)
Re2 Re6 Se6 Re3 0.624(18)
Re5 Re6 Se6 Re3 70.861(17)
Re4 Re6 Se6 Re3 71.704(13)
P4 Re4 Se6 Re6 -144.38(5)
Se3 Re4 Se6 Re6 30.7(3)
Se7 Re4 Se6 Re6 -52.143(17)
Se2 Re4 Se6 Re6 123.447(18)
Re3 Re4 Se6 Re6 71.948(13)
Re5 Re4 Se6 Re6 0.835(18)
Re1 Re4 Se6 Re6 69.808(17)
P4 Re4 Se6 Re3 143.67(5)
Se3 Re4 Se6 Re3 -41.2(3)
Se7 Re4 Se6 Re3 -124.090(18)
Se2 Re4 Se6 Re3 51.500(17)
Re6 Re4 Se6 Re3 -71.948(13)
Re5 Re4 Se6 Re3 -71.112(17)
Re1 Re4 Se6 Re3 -2.140(18)
P3 Re3 Se6 Re6 145.46(4)
Se5 Re3 Se6 Re6 52.509(16)
Se1 Re3 Se6 Re6 -21.1(3)
Se2 Re3 Se6 Re6 -123.425(17)
Re4 Re3 Se6 Re6 -71.947(13)
Re2 Re3 Se6 Re6 -0.610(17)
Re1 Re3 Se6 Re6 -69.798(16)
P3 Re3 Se6 Re4 -142.60(4)
Se5 Re3 Se6 Re4 124.456(18)
Se1 Re3 Se6 Re4 50.8(3)
Se2 Re3 Se6 Re4 -51.478(17)
Re6 Re3 Se6 Re4 71.947(13)
Re2 Re3 Se6 Re4 71.337(16)
Re1 Re3 Se6 Re4 2.149(18)
N2B Re6 Se7 Re4 -150.5(4)
N2A Re6 Se7 Re4 -141.4(4)
Se5 Re6 Se7 Re4 23.1(3)
Se6 Re6 Se7 Re4 -52.511(17)
Se8 Re6 Se7 Re4 124.369(18)
Re2 Re6 Se7 Re4 71.011(17)
Re5 Re6 Se7 Re4 72.016(13)
Re3 Re6 Se7 Re4 1.044(18)
N2B Re6 Se7 Re5 137.5(4)
N2A Re6 Se7 Re5 146.5(4)
Se5 Re6 Se7 Re5 -48.9(3)
Se6 Re6 Se7 Re5 -124.528(18)
Se8 Re6 Se7 Re5 52.353(17)
Re2 Re6 Se7 Re5 -1.005(18)
Re4 Re6 Se7 Re5 -72.016(13)
Re3 Re6 Se7 Re5 -70.972(17)
P4 Re4 Se7 Re6 144.74(4)
Se3 Re4 Se7 Re6 -123.713(17)
Se2 Re4 Se7 Re6 -38.6(3)
Se6 Re4 Se7 Re6 52.218(17)
Re3 Re4 Se7 Re6 -1.041(18)
Re5 Re4 Se7 Re6 -71.910(13)
Re1 Re4 Se7 Re6 -70.145(17)
P4 Re4 Se7 Re5 -143.35(4)
Se3 Re4 Se7 Re5 -51.803(16)
Se2 Re4 Se7 Re5 33.4(3)
Se6 Re4 Se7 Re5 124.128(18)
Re6 Re4 Se7 Re5 71.910(13)
Re3 Re4 Se7 Re5 70.869(16)
Re1 Re4 Se7 Re5 1.765(17)
P5 Re5 Se7 Re6 -143.40(4)
Se3 Re5 Se7 Re6 123.727(18)
Se8 Re5 Se7 Re6 -52.412(17)
Se4 Re5 Se7 Re6 23.9(3)
Re1 Re5 Se7 Re6 70.241(16)
Re4 Re5 Se7 Re6 72.025(13)
Re2 Re5 Se7 Re6 0.982(18)
P5 Re5 Se7 Re4 144.57(4)
Se3 Re5 Se7 Re4 51.702(16)
Se8 Re5 Se7 Re4 -124.437(17)
Se4 Re5 Se7 Re4 -48.1(3)
Re6 Re5 Se7 Re4 -72.025(13)
Re1 Re5 Se7 Re4 -1.785(17)
Re2 Re5 Se7 Re4 -71.043(16)
P5 Re5 Se8 Re6 142.42(4)
Se7 Re5 Se8 Re6 52.135(17)
Se3 Re5 Se8 Re6 -32.0(3)
Se4 Re5 Se8 Re6 -123.559(17)
Re1 Re5 Se8 Re6 -70.604(17)
Re4 Re5 Se8 Re6 -0.798(17)
Re2 Re5 Se8 Re6 -71.229(13)
P5 Re5 Se8 Re2 -146.35(4)
Se7 Re5 Se8 Re2 123.363(18)
Se3 Re5 Se8 Re2 39.3(3)
Se4 Re5 Se8 Re2 -52.330(16)
Re6 Re5 Se8 Re2 71.229(13)
Re1 Re5 Se8 Re2 0.624(18)
Re4 Re5 Se8 Re2 70.431(17)
N2B Re6 Se8 Re5 -145.3(4)
N2A Re6 Se8 Re5 -143.2(3)
Se7 Re6 Se8 Re5 -52.417(17)
Se5 Re6 Se8 Re5 123.989(18)
Se6 Re6 Se8 Re5 26.9(4)
Re2 Re6 Se8 Re5 72.361(13)
Re4 Re6 Se8 Re5 0.800(17)
Re3 Re6 Se8 Re5 70.399(16)
N2B Re6 Se8 Re2 142.3(4)
N2A Re6 Se8 Re2 144.4(3)
Se7 Re6 Se8 Re2 -124.778(17)
Se5 Re6 Se8 Re2 51.629(17)
Se6 Re6 Se8 Re2 -45.4(4)
Re5 Re6 Se8 Re2 -72.361(13)
Re4 Re6 Se8 Re2 -71.561(16)
Re3 Re6 Se8 Re2 -1.961(17)
P2 Re2 Se8 Re5 146.14(4)
Se5 Re2 Se8 Re5 -123.447(17)
Se1 Re2 Se8 Re5 -29.0(3)
Se4 Re2 Se8 Re5 52.401(16)
Re6 Re2 Se8 Re5 -71.884(13)
Re3 Re2 Se8 Re5 -69.932(16)
Re1 Re2 Se8 Re5 -0.619(18)
P2 Re2 Se8 Re6 -141.98(4)
Se5 Re2 Se8 Re6 -51.563(16)
Se1 Re2 Se8 Re6 42.9(3)
Se4 Re2 Se8 Re6 124.284(17)
Re3 Re2 Se8 Re6 1.951(17)
Re5 Re2 Se8 Re6 71.884(13)
Re1 Re2 Se8 Re6 71.265(16)
Se2 Re1 P1 C13 -18.8(3)
Se4 Re1 P1 C13 161.2(3)
Se3 Re1 P1 C13 -108.1(3)
Se1 Re1 P1 C13 71.4(3)
Re5 Re1 P1 C13 -154.4(2)
Re3 Re1 P1 C13 27.2(3)
Re2 Re1 P1 C13 117.4(3)
Re4 Re1 P1 C13 -64.7(3)
Se2 Re1 P1 C11 101.0(3)
Se4 Re1 P1 C11 -78.9(3)
Se3 Re1 P1 C11 11.7(3)
Se1 Re1 P1 C11 -168.8(3)
Re5 Re1 P1 C11 -34.5(3)
Re3 Re1 P1 C11 147.1(3)
Re2 Re1 P1 C11 -122.7(3)
Re4 Re1 P1 C11 55.2(3)
Se2 Re1 P1 C15 -140.4(3)
Se4 Re1 P1 C15 39.6(3)
Se3 Re1 P1 C15 130.2(3)
Se1 Re1 P1 C15 -50.3(3)
Re5 Re1 P1 C15 84.0(3)
Re3 Re1 P1 C15 -94.4(3)
Re2 Re1 P1 C15 -4.2(3)
Re4 Re1 P1 C15 173.7(3)
Se5 Re2 P2 C21 102.3(2)
Se1 Re2 P2 C21 12.9(2)
Se4 Re2 P2 C21 -77.4(2)
Se8 Re2 P2 C21 -166.8(2)
Re6 Re2 P2 C21 148.4(2)
Re3 Re2 P2 C21 60.7(2)
Re5 Re2 P2 C21 -125.2(2)
Re1 Re2 P2 C21 -33.1(2)
Se5 Re2 P2 C25 -17.3(2)
Se1 Re2 P2 C25 -106.8(2)
Se4 Re2 P2 C25 162.9(2)
Se8 Re2 P2 C25 73.6(2)
Re6 Re2 P2 C25 28.7(3)
Re3 Re2 P2 C25 -58.9(3)
Re5 Re2 P2 C25 115.1(2)
Re1 Re2 P2 C25 -152.8(2)
Se5 Re2 P2 C23 -137.8(3)
Se1 Re2 P2 C23 132.8(3)
Se4 Re2 P2 C23 42.5(3)
Se8 Re2 P2 C23 -46.9(3)
Re6 Re2 P2 C23 -91.8(3)
Re3 Re2 P2 C23 -179.4(3)
Re5 Re2 P2 C23 -5.3(3)
Re1 Re2 P2 C23 86.8(3)
Se5 Re3 P3 C33B 146.7(11)
Se1 Re3 P3 C33B -123.5(11)
Se2 Re3 P3 C33B -33.2(11)
Se6 Re3 P3 C33B 57.5(11)
Re4 Re3 P3 C33B 12.0(11)
Re6 Re3 P3 C33B 100.8(11)
Re2 Re3 P3 C33B -168.3(11)
Re1 Re3 P3 C33B -77.0(11)
Se5 Re3 P3 C35A 14.2(4)
Se1 Re3 P3 C35A 104.0(4)
Se2 Re3 P3 C35A -165.7(4)
Se6 Re3 P3 C35A -75.0(4)
Re4 Re3 P3 C35A -120.5(4)
Re6 Re3 P3 C35A -31.7(5)
Re2 Re3 P3 C35A 59.2(5)
Re1 Re3 P3 C35A 150.5(4)
Se5 Re3 P3 C31 -99.7(3)
Se1 Re3 P3 C31 -9.9(3)
Se2 Re3 P3 C31 80.4(3)
Se6 Re3 P3 C31 171.1(3)
Re4 Re3 P3 C31 125.5(3)
Re6 Re3 P3 C31 -145.6(3)
Re2 Re3 P3 C31 -54.8(3)
Re1 Re3 P3 C31 36.6(3)
Se5 Re3 P3 C35B 27.3(9)
Se1 Re3 P3 C35B 117.1(9)
Se2 Re3 P3 C35B -152.6(9)
Se6 Re3 P3 C35B -61.9(10)
Re4 Re3 P3 C35B -107.4(9)
Re6 Re3 P3 C35B -18.6(10)
Re2 Re3 P3 C35B 72.3(10)
Re1 Re3 P3 C35B 163.7(9)
Se5 Re3 P3 C33A 138.0(6)
Se1 Re3 P3 C33A -132.2(6)
Se2 Re3 P3 C33A -41.9(6)
Se6 Re3 P3 C33A 48.8(6)
Re4 Re3 P3 C33A 3.2(6)
Re6 Re3 P3 C33A 92.1(6)
Re2 Re3 P3 C33A -177.1(6)
Re1 Re3 P3 C33A -85.7(6)
Se3 Re4 P4 C41A 173.4(6)
Se7 Re4 P4 C41A -96.3(6)
Se2 Re4 P4 C41A 83.9(6)
Se6 Re4 P4 C41A -6.9(6)
Re6 Re4 P4 C41A -51.9(6)
Re3 Re4 P4 C41A 38.9(6)
Re5 Re4 P4 C41A -141.9(6)
Re1 Re4 P4 C41A 129.0(6)
Se3 Re4 P4 C43B -100.5(7)
Se7 Re4 P4 C43B -10.3(7)
Se2 Re4 P4 C43B 170.0(7)
Se6 Re4 P4 C43B 79.1(7)
Re6 Re4 P4 C43B 34.2(7)
Re3 Re4 P4 C43B 125.0(7)
Re5 Re4 P4 C43B -55.8(7)
Re1 Re4 P4 C43B -144.9(7)
Se3 Re4 P4 C45B 18.4(6)
Se7 Re4 P4 C45B 108.7(6)
Se2 Re4 P4 C45B -71.0(6)
Se6 Re4 P4 C45B -161.9(6)
Re6 Re4 P4 C45B 153.1(6)
Re3 Re4 P4 C45B -116.0(6)
Re5 Re4 P4 C45B 63.1(6)
Re1 Re4 P4 C45B -26.0(6)
Se3 Re4 P4 C45A 46.7(5)
Se7 Re4 P4 C45A 136.9(5)
Se2 Re4 P4 C45A -42.8(5)
Se6 Re4 P4 C45A -133.7(5)
Re6 Re4 P4 C45A -178.6(5)
Re3 Re4 P4 C45A -87.8(5)
Re5 Re4 P4 C45A 91.4(5)
Re1 Re4 P4 C45A 2.3(5)
Se3 Re4 P4 C43A -66.6(6)
Se7 Re4 P4 C43A 23.6(6)
Se2 Re4 P4 C43A -156.1(6)
Se6 Re4 P4 C43A 113.0(6)
Re6 Re4 P4 C43A 68.0(6)
Re3 Re4 P4 C43A 158.9(6)
Re5 Re4 P4 C43A -22.0(6)
Re1 Re4 P4 C43A -111.1(6)
Se3 Re4 P4 C41B 140.5(6)
Se7 Re4 P4 C41B -129.2(6)
Se2 Re4 P4 C41B 51.0(6)
Se6 Re4 P4 C41B -39.8(6)
Re6 Re4 P4 C41B -84.8(6)
Re3 Re4 P4 C41B 6.0(6)
Re5 Re4 P4 C41B -174.8(6)
Re1 Re4 P4 C41B 96.1(6)
Se7 Re5 P5 C55B 174.2(6)
Se3 Re5 P5 C55B -95.7(6)
Se8 Re5 P5 C55B 84.7(6)
Se4 Re5 P5 C55B -4.8(6)
Re6 Re5 P5 C55B 130.2(6)
Re1 Re5 P5 C55B -51.0(6)
Re4 Re5 P5 C55B -142.5(6)
Re2 Re5 P5 C55B 42.0(6)
Se7 Re5 P5 C55A 156.0(6)
Se3 Re5 P5 C55A -113.9(6)
Se8 Re5 P5 C55A 66.5(6)
Se4 Re5 P5 C55A -23.0(6)
Re6 Re5 P5 C55A 112.0(6)
Re1 Re5 P5 C55A -69.2(6)
Re4 Re5 P5 C55A -160.6(6)
Re2 Re5 P5 C55A 23.8(6)
Se7 Re5 P5 C51 -72.5(4)
Se3 Re5 P5 C51 17.6(4)
Se8 Re5 P5 C51 -162.1(4)
Se4 Re5 P5 C51 108.4(4)
Re6 Re5 P5 C51 -116.5(4)
Re1 Re5 P5 C51 62.3(4)
Re4 Re5 P5 C51 -29.2(4)
Re2 Re5 P5 C51 155.3(4)
Se7 Re5 P5 C53 48.3(4)
Se3 Re5 P5 C53 138.4(4)
Se8 Re5 P5 C53 -41.2(4)
Se4 Re5 P5 C53 -130.7(4)
Re6 Re5 P5 C53 4.3(4)
Re1 Re5 P5 C53 -176.9(4)
Re4 Re5 P5 C53 91.6(4)
Re2 Re5 P5 C53 -83.9(4)
C1A N1A N2A N3A 1.7(18)
C1A N1A N2A Re6 -177.7(12)
Se7 Re6 N2A N3A 152.1(11)
Se5 Re6 N2A N3A -26.9(11)
Se6 Re6 N2A N3A 62.4(11)
Se8 Re6 N2A N3A -118.1(10)
Re2 Re6 N2A N3A -71.3(12)
Re5 Re6 N2A N3A -165.3(8)
Re4 Re6 N2A N3A 106.1(10)
Re3 Re6 N2A N3A 19.9(13)
Se7 Re6 N2A N1A -28.6(11)
Se5 Re6 N2A N1A 152.4(11)
Se6 Re6 N2A N1A -118.3(11)
Se8 Re6 N2A N1A 61.1(11)
Re2 Re6 N2A N1A 107.9(11)
Re5 Re6 N2A N1A 13.9(14)
Re4 Re6 N2A N1A -74.6(12)
Re3 Re6 N2A N1A -160.9(9)
N1A N2A N3A C2A -1.9(15)
Re6 N2A N3A C2A 177.4(9)
C1B N1B N2B N3B -2.4(18)
C1B N1B N2B Re6 -170.1(12)
Se7 Re6 N2B N3B -147.3(11)
Se5 Re6 N2B N3B 33.1(11)
Se6 Re6 N2B N3B 122.5(11)
Se8 Re6 N2B N3B -57.9(11)
Re2 Re6 N2B N3B -15.6(13)
Re5 Re6 N2B N3B -97.7(11)
Re4 Re6 N2B N3B 171.8(8)
Re3 Re6 N2B N3B 71.8(13)
Se7 Re6 N2B N1B 19.0(11)
Se5 Re6 N2B N1B -160.6(11)
Se6 Re6 N2B N1B -71.2(11)
Se8 Re6 N2B N1B 108.4(11)
Re2 Re6 N2B N1B 150.7(9)
Re5 Re6 N2B N1B 68.6(13)
Re4 Re6 N2B N1B -21.9(15)
Re3 Re6 N2B N1B -121.9(10)
N1B N2B N3B C2B 1.4(15)
Re6 N2B N3B C2B 169.0(9)
N2A N1A C1A C2A -1(2)
N2A N1A C1A C3A -175.2(17)
N2A N3A C2A C1A 1.3(15)
N2A N3A C2A C5A -178.5(11)
N1A C1A C2A N3A 0(2)
C3A C1A C2A N3A 173.7(17)
N1A C1A C2A C5A 179.4(14)
C3A C1A C2A C5A -7(3)
C4A O2A C3A O1A 10(2)
C4A O2A C3A C1A 171.3(15)
N1A C1A C3A O1A 133(2)
C2A C1A C3A O1A -40(3)
N1A C1A C3A O2A -27(3)
C2A C1A C3A O2A 159.6(18)
C6A O4A C5A O3A 9(2)
C6A O4A C5A C2A -177.5(11)
N3A C2A C5A O3A 150.7(14)
C1A C2A C5A O3A -29(3)
N3A C2A C5A O4A -22.4(17)
C1A C2A C5A O4A 157.8(17)
N2B N1B C1B C2B 2.4(19)
N2B N1B C1B C3B 178.4(17)
N2B N3B C2B C1B 0.2(17)
N2B N3B C2B C5B -177.9(12)
N1B C1B C2B N3B -1.6(19)
C3B C1B C2B N3B -177(2)
N1B C1B C2B C5B 176.2(14)
C3B C1B C2B C5B 1(4)
C4B O2B C3B O1B -11(3)
C4B O2B C3B C1B -177.5(15)
N1B C1B C3B O1B 134(2)
C2B C1B C3B O1B -51(3)
N1B C1B C3B O2B -58(2)
C2B C1B C3B O2B 117(2)
C6B O4B C5B O3B -6(3)
C6B O4B C5B C2B 178.5(13)
N3B C2B C5B O3B -9(2)
C1B C2B C5B O3B 172.9(19)
N3B C2B C5B O4B 166.6(13)
C1B C2B C5B O4B -11(2)
C13 P1 C11 C12 -169.1(5)
C15 P1 C11 C12 -60.7(6)
Re1 P1 C11 C12 66.5(6)
C11 P1 C13 C14 52.9(6)
C15 P1 C13 C14 -52.5(6)
Re1 P1 C13 C14 179.2(5)
C13 P1 C15 C16 -45.9(7)
C11 P1 C15 C16 -153.9(6)
Re1 P1 C15 C16 79.8(6)
C25 P2 C21 C22 -165.7(5)
C23 P2 C21 C22 -57.1(6)
Re2 P2 C21 C22 67.2(5)
C21 P2 C23 C24 -56.2(7)
C25 P2 C23 C24 50.6(7)
Re2 P2 C23 C24 177.6(5)
C21 P2 C25 C26 169.6(5)
C23 P2 C25 C26 61.2(6)
Re2 P2 C25 C26 -63.6(5)
C33B P3 C31 C32 59.1(11)
C35A P3 C31 C32 169.1(7)
C35B P3 C31 C32 161.2(10)
C33A P3 C31 C32 56.7(8)
Re3 P3 C31 C32 -68.0(6)
C35A P3 C33A C34A -53.4(13)
C31 P3 C33A C34A 52.0(12)
Re3 P3 C33A C34A 179.3(9)
C31 P3 C33B C34B 160(2)
C35B P3 C33B C34B 51(3)
Re3 P3 C33B C34B -76(2)
C31 P3 C35A C36A -165.8(9)
C33A P3 C35A C36A -54.8(11)
Re3 P3 C35A C36A 70.6(10)
C33B P3 C35B C36B 68(2)
C31 P3 C35B C36B -31(2)
Re3 P3 C35B C36B -162.0(18)
C45A P4 C41A C42A 59.6(12)
C43A P4 C41A C42A 166.6(11)
Re4 P4 C41A C42A -67.5(12)
C41A P4 C43A C44A 45.2(15)
C45A P4 C43A C44A 158.4(13)
Re4 P4 C43A C44A -83.1(14)
C41A P4 C45A C46A 44.7(13)
C43A P4 C45A C46A -62.9(12)
Re4 P4 C45A C46A 176.0(10)
C43B P4 C41B C42B -44.2(17)
C45B P4 C41B C42B -148.5(15)
Re4 P4 C41B C42B 81.7(16)
C45B P4 C43B C44B 56.4(18)
C41B P4 C43B C44B -49.3(18)
Re4 P4 C43B C44B -175.6(14)
C43B P4 C45B C46B -170.7(13)
C41B P4 C45B C46B -65.4(14)
Re4 P4 C45B C46B 63.1(14)
C55B P5 C51 C52 -172.7(9)
C55A P5 C51 C52 -161.4(9)
C53 P5 C51 C52 -58.8(8)
Re5 P5 C51 C52 64.2(8)
C55B P5 C53 C54 62.2(13)
C55A P5 C53 C54 70.1(12)
C51 P5 C53 C54 -42.4(11)
Re5 P5 C53 C54 -169.2(9)
C51 P5 C55A C56A -49.8(13)
C53 P5 C55A C56A -159.3(11)
Re5 P5 C55A C56A 84.7(12)
C51 P5 C55B C56B 165.4(12)
C53 P5 C55B C56B 55.0(14)
Re5 P5 C55B C56B -70.7(13)
